data_4511926
loop_
_publ_author_name
'Patil, Rahul S.'
'Mossine, Andrew V.'
'Kumari, Harshita'
'Barnes, Charles L.'
'Atwood, Jerry L.'

_publ_section_title
;
 Engineering Void Space Enclosed within Resorcin[4]arene-Based
 Supramolecular Frameworks
;
_journal_issue 10
_journal_name_full 'Crystal Growth &amp; Design'
_journal_page_first 5212
_journal_paper_doi 10.1021/cg501014c
_journal_volume 14
_journal_year 2014
_chemical_formula_moiety '2(C40H40O8), 4(C12H10N2), 7.6(C2H3N1)'
_chemical_formula_sum 'C143.2 H142.8 N15.6 O16'
_chemical_formula_weight 2338.33
_chemical_name_common 'RsC3, bpe, acetonitrile'
_chemical_name_systematic 'C-propylresorcinol[4]arene, trans-1,2-Bis(4-pyridyl)ethylene, acetonitrile'
_space_group_IT_number 2
_symmetry_cell_setting triclinic
_symmetry_Int_Tables_number 2
_symmetry_space_group_name_Hall '-P 1'
_symmetry_space_group_name_H-M 'P -1'
_atom_sites_solution_hydrogens geom
_atom_sites_solution_primary direct
_atom_sites_solution_secondary difmap
_audit_creation_method SHELXL-97
_cell_angle_alpha 95.078(2)
_cell_angle_beta 98.447(2)
_cell_angle_gamma 110.844(2)
_cell_formula_units_Z 2
_cell_length_a 18.323(2)
_cell_length_b 19.330(2)
_cell_length_c 19.995(3)
_cell_measurement_reflns_used 3881
_cell_measurement_temperature 173(2)
_cell_measurement_theta_max 19.77
_cell_measurement_theta_min 2.22
_cell_volume 6470.3(14)
_computing_cell_refinement 'APEX2 (Bruker AXS, 2008)'
_computing_data_collection 'APEX2 (Bruker AXS, 2008)'
_computing_data_reduction 'APEX2 (Bruker AXS, 2008)'
_computing_molecular_graphics 'X-SEED, Barbour, 2001'
_computing_publication_material 'CIFTAB (Sheldrick, 2013)'
_computing_structure_refinement 'SHELXL-2013 (Sheldrick, 2013)'
_computing_structure_solution 'SHELXS-2013 (Sheldrick, 2013)'
_diffrn_ambient_temperature 173(2)
_diffrn_measured_fraction_theta_full 0.997
_diffrn_measured_fraction_theta_max 0.997
_diffrn_measurement_device_type 'Bruker APEXII CCD area detector'
_diffrn_measurement_method 'omega scans'
_diffrn_radiation_monochromator graphite
_diffrn_radiation_type MoK\a
_diffrn_radiation_wavelength 0.71073
_diffrn_reflns_av_R_equivalents 0.0625
_diffrn_reflns_av_sigmaI/netI 0.0653
_diffrn_reflns_limit_h_max 18
_diffrn_reflns_limit_h_min -18
_diffrn_reflns_limit_k_max 19
_diffrn_reflns_limit_k_min -19
_diffrn_reflns_limit_l_max 20
_diffrn_reflns_limit_l_min -20
_diffrn_reflns_number 44351
_diffrn_reflns_theta_full 20.87
_diffrn_reflns_theta_max 20.87
_diffrn_reflns_theta_min 1.04
_diffrn_source 'fine-focus sealed tube'
_diffrn_standards_decay_% 0.0
_exptl_absorpt_coefficient_mu 0.079
_exptl_absorpt_correction_T_max 0.99
_exptl_absorpt_correction_T_min 0.93
_exptl_absorpt_correction_type multi-scan
_exptl_absorpt_process_details
;
 Data were corrected for decay and absorption using the program SADABS 
 (Sheldrick, G. M. (2003). SADABS. Version 2.10. University of
 G\"ottingen, Germany).
;
_exptl_crystal_colour Colourless
_exptl_crystal_density_diffrn 1.200
_exptl_crystal_density_method 'not measured'
_exptl_crystal_description 'prism '
_exptl_crystal_F_000 2478
_exptl_crystal_size_max 0.20
_exptl_crystal_size_mid 0.10
_exptl_crystal_size_min 0.10
_refine_diff_density_max 1.076
_refine_diff_density_min -0.620
_refine_diff_density_rms 0.071
_refine_ls_extinction_method none
_refine_ls_goodness_of_fit_ref 1.047
_refine_ls_hydrogen_treatment constr
_refine_ls_matrix_type full
_refine_ls_number_parameters 1582
_refine_ls_number_reflns 13622
_refine_ls_number_restraints 9
_refine_ls_restrained_S_all 1.048
_refine_ls_R_factor_all 0.1159
_refine_ls_R_factor_gt 0.0782
_refine_ls_shift/su_max 0.000
_refine_ls_shift/su_mean 0.000
_refine_ls_structure_factor_coef Fsqd
_refine_ls_weighting_details 'calc w=1/[\s^2^(Fo^2^)+(0.1486P)^2^+6.6732P] where P=(Fo^2^+2Fc^2^)/3'
_refine_ls_weighting_scheme calc
_refine_ls_wR_factor_gt 0.2190
_refine_ls_wR_factor_ref 0.2571
_reflns_number_gt 8923
_reflns_number_total 13622
_reflns_threshold_expression >2sigma(I)
_cod_data_source_file cg501014c_si_004.cif
_cod_data_source_block h:\xrdlab~1\rsc3_l~1\work\rp1
_cod_depositor_comments 'Adding full bibliography for 4511919--4511929.cif.'
_cod_original_formula_sum 'C143.20 H142.80 N15.60 O16'
_cod_database_code 4511926

loop_
_symmetry_equiv_pos_as_xyz
'x, y, z'
'-x, -y, -z'

loop_
_atom_site_label
_atom_site_type_symbol
_atom_site_fract_x
_atom_site_fract_y
_atom_site_fract_z
_atom_site_U_iso_or_equiv
_atom_site_adp_type
_atom_site_occupancy
_atom_site_symmetry_multiplicity
_atom_site_calc_flag
_atom_site_refinement_flags
_atom_site_disorder_assembly
_atom_site_disorder_group
O1A O 0.2393(3) 0.2942(2) 0.1551(2) 0.0522(12) Uani 1 1 d . . .
H1A H 0.2194 0.2476 0.1435 0.063 Uiso 1 1 calc R . .
C1A C 0.1998(3) 0.2838(3) 0.3282(3) 0.0337(15) Uani 1 1 d . . .
H1 H 0.1847 0.2480 0.3583 0.040 Uiso 1 1 calc R . .
O2A O 0.2483(3) 0.4834(2) 0.3230(2) 0.0522(12) Uani 1 1 d . . .
H2A H 0.2276 0.4895 0.3567 0.063 Uiso 1 1 calc R . .
C2A C 0.2073(3) 0.2582(3) 0.2632(3) 0.0336(15) Uani 1 1 d . . .
O3A O 0.1772(2) 0.5177(2) 0.4266(2) 0.0422(11) Uani 1 1 d . . .
H3A H 0.1618 0.5493 0.4091 0.051 Uiso 1 1 calc R . .
C3A C 0.2300(4) 0.3117(3) 0.2200(3) 0.0399(16) Uani 1 1 d . . .
O4A O -0.1009(2) 0.3962(2) 0.4295(2) 0.0413(11) Uani 1 1 d . . .
H4A H -0.1014 0.4367 0.4177 0.050 Uiso 1 1 calc R . .
C4A C 0.2439(4) 0.3858(3) 0.2419(3) 0.0435(16) Uani 1 1 d . . .
H2 H 0.2600 0.4217 0.2122 0.052 Uiso 1 1 calc R . .
O5A O -0.1905(2) 0.2938(2) 0.3150(2) 0.0432(11) Uani 1 1 d . . .
H5A H -0.1667 0.3171 0.3543 0.052 Uiso 1 1 calc R . .
C5A C 0.2348(3) 0.4081(3) 0.3066(3) 0.0372(15) Uani 1 1 d . . .
O6A O -0.2002(2) 0.1055(2) 0.14711(19) 0.0399(10) Uani 1 1 d . . .
H6A H -0.1742 0.0799 0.1356 0.048 Uiso 1 1 calc R . .
C6A C 0.2126(3) 0.3580(3) 0.3526(3) 0.0344(15) Uani 1 1 d . . .
O7A O -0.1271(2) 0.0180(2) 0.09144(19) 0.0369(10) Uani 1 1 d . . .
H7A H -0.1324 0.0309 0.0526 0.044 Uiso 1 1 calc R . .
C7A C 0.2046(3) 0.3828(3) 0.4247(3) 0.0354(15) Uani 1 1 d . A .
H3 H 0.2439 0.4355 0.4385 0.043 Uiso 1 1 calc R . .
O8A O 0.1507(2) 0.1460(2) 0.09265(19) 0.0378(10) Uani 1 1 d . . .
H8A H 0.1329 0.1485 0.0522 0.045 Uiso 1 1 calc R . .
C8A C 0.0557(3) 0.3220(3) 0.4254(3) 0.0333(15) Uani 1 1 d . . .
H4 H 0.0616 0.2750 0.4236 0.040 Uiso 1 1 calc R . .
C9A C 0.1230(3) 0.3864(3) 0.4262(3) 0.0347(15) Uani 1 1 d . . .
C10A C 0.1117(4) 0.4540(3) 0.4282(3) 0.0369(15) Uani 1 1 d . . .
C11A C 0.0388(4) 0.4585(3) 0.4311(3) 0.0369(15) Uani 1 1 d . . .
H11A H 0.0334 0.5057 0.4339 0.044 Uiso 1 1 calc R . .
C12A C -0.0265(4) 0.3938(3) 0.4298(3) 0.0340(15) Uani 1 1 d . . .
C13A C -0.0197(4) 0.3236(3) 0.4270(3) 0.0346(15) Uani 1 1 d . . .
C14A C -0.0927(4) 0.2523(3) 0.4229(3) 0.0351(15) Uani 1 1 d . . .
H14A H -0.1359 0.2687 0.4346 0.042 Uiso 1 1 calc R . .
C15A C -0.1026(3) 0.1503(3) 0.3275(3) 0.0304(14) Uani 1 1 d . . .
H15A H -0.0714 0.1339 0.3599 0.036 Uiso 1 1 calc R . .
C16A C -0.1214(3) 0.2114(3) 0.3497(3) 0.0323(14) Uani 1 1 d . . .
C17A C -0.1666(3) 0.2349(3) 0.3003(3) 0.0342(15) Uani 1 1 d . . .
C18A C -0.1909(3) 0.1984(3) 0.2338(3) 0.0343(15) Uani 1 1 d . . .
H18A H -0.2214 0.2151 0.2010 0.041 Uiso 1 1 calc R . .
C19A C -0.1713(3) 0.1378(3) 0.2142(3) 0.0328(14) Uani 1 1 d . . .
C20A C -0.1269(3) 0.1121(3) 0.2611(3) 0.0296(14) Uani 1 1 d . . .
C21A C -0.1039(3) 0.0466(3) 0.2383(3) 0.0327(14) Uani 1 1 d . . .
H21A H -0.1515 0.0092 0.2061 0.039 Uiso 1 1 calc R . .
C22A C 0.0412(3) 0.1115(3) 0.2310(3) 0.0312(14) Uani 1 1 d . . .
H22A H 0.0511 0.1224 0.2795 0.037 Uiso 1 1 calc R . .
C23A C -0.0372(3) 0.0719(3) 0.1974(3) 0.0271(14) Uani 1 1 d . . .
C24A C -0.0497(3) 0.0571(3) 0.1268(3) 0.0310(14) Uani 1 1 d . . .
C25A C 0.0117(3) 0.0807(3) 0.0917(3) 0.0308(14) Uani 1 1 d . . .
H25A H 0.0015 0.0697 0.0432 0.037 Uiso 1 1 calc R . .
C26A C 0.0881(3) 0.1203(3) 0.1272(3) 0.0315(14) Uani 1 1 d . . .
C27A C 0.1057(3) 0.1361(3) 0.1984(3) 0.0325(14) Uani 1 1 d . . .
C28A C 0.1908(3) 0.1762(3) 0.2394(3) 0.0341(15) Uani 1 1 d . . .
H28A H 0.2274 0.1752 0.2072 0.041 Uiso 1 1 calc R . .
C29A C 0.2275(4) 0.3373(3) 0.4779(3) 0.0442(17) Uani 1 1 d . . .
C30A C 0.2496(10) 0.3768(9) 0.5416(9) 0.082(5) Uiso 0.50 1 d P A 1
C31A C 0.2688(14) 0.3246(13) 0.5928(12) 0.132(8) Uiso 0.50 1 d P A 1
C32A C -0.0792(4) 0.2035(3) 0.4760(3) 0.0407(16) Uani 1 1 d . . .
H32A H -0.0570 0.2350 0.5215 0.049 Uiso 1 1 calc R . .
H32B H -0.0396 0.1828 0.4642 0.049 Uiso 1 1 calc R . .
C33A C -0.1568(4) 0.1380(3) 0.4801(3) 0.056(2) Uani 1 1 d . . .
H33A H -0.1953 0.1589 0.4941 0.067 Uiso 1 1 calc R . .
H33B H -0.1804 0.1082 0.4340 0.067 Uiso 1 1 calc R . .
C34A C -0.1442(5) 0.0883(4) 0.5285(4) 0.087(3) Uani 1 1 d . . .
H34A H -0.1083 0.0653 0.5136 0.130 Uiso 1 1 calc R . .
H34B H -0.1953 0.0490 0.5298 0.130 Uiso 1 1 calc R . .
H34C H -0.1206 0.1175 0.5742 0.130 Uiso 1 1 calc R . .
C35A C -0.0831(3) 0.0061(3) 0.2960(3) 0.0347(15) Uani 1 1 d . . .
H35A H -0.0351 0.0411 0.3283 0.042 Uiso 1 1 calc R . .
H35B H -0.1274 -0.0090 0.3214 0.042 Uiso 1 1 calc R . .
C36A C -0.0679(4) -0.0624(3) 0.2709(3) 0.0470(17) Uani 1 1 d . . .
H36A H -0.0266 -0.0477 0.2423 0.056 Uiso 1 1 calc R . .
H36B H -0.1173 -0.0988 0.2413 0.056 Uiso 1 1 calc R . .
C37A C -0.0410(4) -0.1010(4) 0.3275(4) 0.071(2) Uani 1 1 d . . .
H37A H 0.0084 -0.0658 0.3568 0.106 Uiso 1 1 calc R . .
H37B H -0.0317 -0.1444 0.3071 0.106 Uiso 1 1 calc R . .
H37C H -0.0823 -0.1176 0.3550 0.106 Uiso 1 1 calc R . .
C38A C 0.2089(3) 0.1345(3) 0.2973(3) 0.0363(15) Uani 1 1 d . . .
H38A H 0.1710 0.1311 0.3286 0.044 Uiso 1 1 calc R . .
H38B H 0.2632 0.1636 0.3238 0.044 Uiso 1 1 calc R . .
C39A C 0.2033(4) 0.0551(3) 0.2713(3) 0.0465(17) Uani 1 1 d . . .
H39A H 0.1531 0.0294 0.2375 0.056 Uiso 1 1 calc R . .
H39B H 0.2480 0.0588 0.2476 0.056 Uiso 1 1 calc R . .
C40A C 0.2054(4) 0.0088(3) 0.3277(3) 0.0501(18) Uani 1 1 d . . .
H40A H 0.2538 0.0350 0.3623 0.075 Uiso 1 1 calc R . .
H40B H 0.2052 -0.0398 0.3087 0.075 Uiso 1 1 calc R . .
H40C H 0.1586 0.0011 0.3487 0.075 Uiso 1 1 calc R . .
O1B O 0.3366(2) 0.53934(19) 0.1447(2) 0.0400(10) Uani 1 1 d . . .
H1B H 0.3653 0.5394 0.1155 0.048 Uiso 1 1 calc R . .
C1B C 0.3662(3) 0.7375(3) 0.1472(3) 0.0250(13) Uani 1 1 d . . .
H5 H 0.3838 0.7767 0.1208 0.030 Uiso 1 1 calc R . .
O2B O 0.2942(2) 0.7033(2) 0.30656(19) 0.0380(10) Uani 1 1 d . . .
H2B H 0.3032 0.7487 0.3191 0.046 Uiso 1 1 calc R . .
C2B C 0.3660(3) 0.6676(3) 0.1226(3) 0.0262(13) Uani 1 1 d . . .
O3B O 0.3362(2) 0.8467(2) 0.37585(18) 0.0316(9) Uani 1 1 d . . .
H3B H 0.3409 0.8338 0.4148 0.038 Uiso 1 1 calc R . .
C3B C 0.3401(3) 0.6112(3) 0.1628(3) 0.0299(14) Uani 1 1 d . . .
O4B O 0.6167(2) 0.9886(2) 0.44567(19) 0.0372(10) Uani 1 1 d . . .
H4B H 0.6074 0.9749 0.4833 0.045 Uiso 1 1 calc R . .
C4B C 0.3157(3) 0.6244(3) 0.2230(3) 0.0352(15) Uani 1 1 d . . .
H6 H 0.2978 0.5852 0.2494 0.042 Uiso 1 1 calc R . .
O5B O 0.7211(2) 0.9224(2) 0.4103(2) 0.0446(11) Uani 1 1 d . . .
H5B H 0.6888 0.9433 0.4157 0.054 Uiso 1 1 calc R . .
C5B C 0.3173(3) 0.6953(3) 0.2449(3) 0.0282(14) Uani 1 1 d . . .
O6B O 0.7654(2) 0.7560(2) 0.25265(19) 0.0380(10) Uani 1 1 d . . .
H6B H 0.7523 0.7357 0.2115 0.046 Uiso 1 1 calc R . .
C6B C 0.3427(3) 0.7538(3) 0.2074(3) 0.0226(13) Uani 1 1 d . . .
O7B O 0.7107(2) 0.6628(2) 0.1302(2) 0.0359(10) Uani 1 1 d . . .
H7B H 0.7092 0.6205 0.1385 0.043 Uiso 1 1 calc R . .
C7B C 0.3458(3) 0.8317(3) 0.2336(3) 0.0247(13) Uani 1 1 d . . .
H7 H 0.2972 0.8243 0.2538 0.030 Uiso 1 1 calc R . .
O8B O 0.4313(2) 0.5224(2) 0.05368(18) 0.0337(10) Uani 1 1 d . . .
H8B H 0.4456 0.4881 0.0662 0.040 Uiso 1 1 calc R . .
C8B C 0.4933(3) 0.9058(3) 0.2776(3) 0.0272(14) Uani 1 1 d . . .
H8 H 0.4997 0.9008 0.2313 0.033 Uiso 1 1 calc R . .
C9B C 0.4173(3) 0.8723(3) 0.2911(3) 0.0247(13) Uani 1 1 d . . .
C10B C 0.4105(3) 0.8792(3) 0.3599(3) 0.0263(14) Uani 1 1 d . . .
C11B C 0.4761(3) 0.9180(3) 0.4109(3) 0.0270(14) Uani 1 1 d . . .
H11B H 0.4702 0.9223 0.4574 0.032 Uiso 1 1 calc R . .
C12B C 0.5500(3) 0.9505(3) 0.3946(3) 0.0267(14) Uani 1 1 d . . .
C13B C 0.5608(3) 0.9462(3) 0.3271(3) 0.0267(14) Uani 1 1 d . . .
C14B C 0.6419(3) 0.9830(3) 0.3060(3) 0.0289(14) Uani 1 1 d . . .
H14B H 0.6788 1.0187 0.3465 0.035 Uiso 1 1 calc R . .
C15B C 0.6709(3) 0.8925(3) 0.2235(3) 0.0315(14) Uani 1 1 d . . .
H15B H 0.6466 0.9105 0.1873 0.038 Uiso 1 1 calc R . .
C16B C 0.6756(3) 0.9234(3) 0.2899(3) 0.0304(14) Uani 1 1 d . . .
C17B C 0.7114(3) 0.8966(3) 0.3421(3) 0.0362(15) Uani 1 1 d . . .
C18B C 0.7398(3) 0.8409(3) 0.3276(3) 0.0352(15) Uani 1 1 d . . .
H18B H 0.7636 0.8231 0.3641 0.042 Uiso 1 1 calc R . .
C19B C 0.7342(3) 0.8106(3) 0.2611(3) 0.0307(14) Uani 1 1 d . . .
C20B C 0.6998(3) 0.8358(3) 0.2059(3) 0.0277(14) Uani 1 1 d . . .
C21B C 0.6923(3) 0.8026(3) 0.1324(3) 0.0282(14) Uani 1 1 d . . .
H21B H 0.7415 0.7916 0.1307 0.034 Uiso 1 1 calc R . .
C22B C 0.5442(3) 0.7229(3) 0.0935(3) 0.0262(14) Uani 1 1 d . . .
H22B H 0.5348 0.7682 0.0948 0.031 Uiso 1 1 calc R . .
C23B C 0.6227(3) 0.7277(3) 0.1118(3) 0.0292(14) Uani 1 1 d . . .
C24B C 0.6346(3) 0.6598(3) 0.1101(3) 0.0301(14) Uani 1 1 d . . .
C25B C 0.5708(3) 0.5913(3) 0.0888(3) 0.0297(14) Uani 1 1 d . . .
H25B H 0.5798 0.5458 0.0858 0.036 Uiso 1 1 calc R . .
C26B C 0.4946(3) 0.5903(3) 0.0721(3) 0.0285(14) Uani 1 1 d . . .
C27B C 0.4792(3) 0.6558(3) 0.0734(3) 0.0260(13) Uani 1 1 d . . .
C28B C 0.3943(3) 0.6538(3) 0.0564(3) 0.0270(13) Uani 1 1 d . . .
H28B H 0.3600 0.6014 0.0344 0.032 Uiso 1 1 calc R . .
C29B C 0.3428(3) 0.8794(3) 0.1768(3) 0.0266(13) Uani 1 1 d . . .
H29A H 0.3916 0.8900 0.1572 0.032 Uiso 1 1 calc R . .
H29B H 0.2967 0.8505 0.1399 0.032 Uiso 1 1 calc R . .
C30B C 0.3361(4) 0.9526(3) 0.2018(3) 0.0363(15) Uani 1 1 d . . .
H30A H 0.3799 0.9797 0.2412 0.044 Uiso 1 1 calc R . .
H30B H 0.2853 0.9419 0.2180 0.044 Uiso 1 1 calc R . .
C31B C 0.3396(4) 1.0028(3) 0.1469(3) 0.0407(16) Uani 1 1 d . . .
H31A H 0.3901 1.0142 0.1310 0.061 Uiso 1 1 calc R . .
H31B H 0.3356 1.0495 0.1659 0.061 Uiso 1 1 calc R . .
H31C H 0.2954 0.9770 0.1083 0.061 Uiso 1 1 calc R . .
C32B C 0.6343(3) 1.0285(3) 0.2488(3) 0.0322(14) Uani 1 1 d . . .
H32C H 0.6848 1.0455 0.2316 0.039 Uiso 1 1 calc R . .
H32D H 0.5918 0.9958 0.2105 0.039 Uiso 1 1 calc R . .
C33B C 0.6152(4) 1.0961(3) 0.2709(3) 0.0378(15) Uani 1 1 d . . .
H33C H 0.5715 1.0805 0.2968 0.045 Uiso 1 1 calc R . .
H33D H 0.6625 1.1335 0.3023 0.045 Uiso 1 1 calc R . .
C34B C 0.5914(4) 1.1331(3) 0.2125(3) 0.0450(17) Uani 1 1 d . . .
H34D H 0.6337 1.1476 0.1858 0.068 Uiso 1 1 calc R . .
H34E H 0.5828 1.1777 0.2309 0.068 Uiso 1 1 calc R . .
H34F H 0.5421 1.0978 0.1831 0.068 Uiso 1 1 calc R . .
C35B C 0.6904(3) 0.8560(3) 0.0806(3) 0.0338(15) Uani 1 1 d . . .
H35C H 0.6398 0.8644 0.0769 0.041 Uiso 1 1 calc R . .
H35D H 0.7346 0.9049 0.0973 0.041 Uiso 1 1 calc R . .
C36B C 0.6980(3) 0.8254(3) 0.0099(3) 0.0383(16) Uani 1 1 d . . .
H36C H 0.7503 0.8204 0.0132 0.046 Uiso 1 1 calc R . .
H36D H 0.6561 0.7749 -0.0052 0.046 Uiso 1 1 calc R . .
C37B C 0.6905(4) 0.8755(3) -0.0435(3) 0.0441(16) Uani 1 1 d . . .
H37D H 0.6391 0.8812 -0.0466 0.066 Uiso 1 1 calc R . .
H37E H 0.6940 0.8527 -0.0881 0.066 Uiso 1 1 calc R . .
H37F H 0.7336 0.9248 -0.0301 0.066 Uiso 1 1 calc R . .
C38B C 0.3844(3) 0.7047(3) 0.0046(3) 0.0314(14) Uani 1 1 d . . .
H38C H 0.4135 0.7575 0.0262 0.038 Uiso 1 1 calc R . .
H38D H 0.4087 0.6955 -0.0346 0.038 Uiso 1 1 calc R . .
C39B C 0.2985(4) 0.6929(3) -0.0215(3) 0.0388(15) Uani 1 1 d . . .
H39C H 0.2727 0.6965 0.0181 0.047 Uiso 1 1 calc R . .
H39D H 0.2708 0.6417 -0.0473 0.047 Uiso 1 1 calc R . .
C40B C 0.2877(4) 0.7486(4) -0.0674(4) 0.061(2) Uani 1 1 d . . .
H40D H 0.3086 0.7989 -0.0406 0.092 Uiso 1 1 calc R . .
H40E H 0.2310 0.7344 -0.0861 0.092 Uiso 1 1 calc R . .
H40F H 0.3165 0.7483 -0.1049 0.092 Uiso 1 1 calc R . .
N1C N 0.1303(3) 0.6197(3) 0.3696(3) 0.0449(13) Uani 1 1 d . . .
C1C C 0.1471(4) 0.6913(4) 0.3912(3) 0.0497(18) Uani 1 1 d . . .
H1C H 0.1634 0.7086 0.4390 0.060 Uiso 1 1 calc R . .
N2C N 0.1362(3) 0.9203(3) 0.0239(3) 0.0403(13) Uani 1 1 d . . .
C2C C 0.1423(4) 0.7423(3) 0.3484(3) 0.0453(17) Uani 1 1 d . . .
H2C H 0.1534 0.7927 0.3671 0.054 Uiso 1 1 calc R . .
C3C C 0.1211(3) 0.7200(3) 0.2780(3) 0.0384(16) Uani 1 1 d . . .
C4C C 0.1013(4) 0.6442(4) 0.2551(3) 0.0492(17) Uani 1 1 d . . .
H4C H 0.0837 0.6249 0.2078 0.059 Uiso 1 1 calc R . .
C5C C 0.1074(4) 0.5976(4) 0.3023(4) 0.0548(19) Uani 1 1 d . . .
H5C H 0.0945 0.5463 0.2856 0.066 Uiso 1 1 calc R . .
C6C C 0.1208(3) 0.7754(3) 0.2315(3) 0.0401(16) Uani 1 1 d . . .
C7C C 0.1246(3) 0.7633(3) 0.1653(3) 0.0426(16) Uani 1 1 d . . .
C8C C 0.1219(3) 0.9343(3) 0.0865(3) 0.0376(15) Uani 1 1 d . . .
H8C H 0.1148 0.9798 0.0986 0.045 Uiso 1 1 calc R . .
C9C C 0.1169(3) 0.8867(3) 0.1340(3) 0.0358(15) Uani 1 1 d . . .
H9C H 0.1058 0.8993 0.1774 0.043 Uiso 1 1 calc R . .
C10C C 0.1281(3) 0.8198(3) 0.1188(3) 0.0367(15) Uani 1 1 d . . .
C11C C 0.1424(3) 0.8049(3) 0.0534(3) 0.0434(16) Uani 1 1 d . . .
H11C H 0.1495 0.7597 0.0400 0.052 Uiso 1 1 calc R . .
C12C C 0.1462(3) 0.8553(4) 0.0081(3) 0.0420(16) Uani 1 1 d . . .
H12C H 0.1564 0.8438 -0.0360 0.050 Uiso 1 1 calc R . .
N1D N -0.1040(3) 0.5152(3) 0.3703(3) 0.0393(13) Uani 1 1 d . . .
C1D C -0.0941(4) 0.5855(4) 0.3923(3) 0.0545(19) Uani 1 1 d . . .
H1D H -0.0881 0.6003 0.4401 0.065 Uiso 1 1 calc R . .
N2D N -0.0894(3) 0.8241(3) 0.0295(3) 0.0403(13) Uani 1 1 d . . .
C2D C -0.0924(4) 0.6378(3) 0.3498(3) 0.0502(18) Uani 1 1 d . . .
H2D H -0.0869 0.6868 0.3683 0.060 Uiso 1 1 calc R . .
C3D C -0.0985(3) 0.6196(3) 0.2796(3) 0.0335(15) Uani 1 1 d . . .
C4D C -0.1084(4) 0.5472(4) 0.2570(3) 0.0521(18) Uani 1 1 d . . .
H4D H -0.1132 0.5312 0.2098 0.063 Uiso 1 1 calc R . .
C5D C -0.1116(4) 0.4974(4) 0.3035(4) 0.0513(18) Uani 1 1 d . . .
H5D H -0.1197 0.4473 0.2862 0.062 Uiso 1 1 calc R . .
C6D C -0.0971(3) 0.6758(3) 0.2349(3) 0.0347(15) Uani 1 1 d . . .
C7D C -0.0826(3) 0.6704(3) 0.1708(3) 0.0388(16) Uani 1 1 d . . .
C8D C -0.1024(3) 0.8352(3) 0.0925(3) 0.0391(16) Uani 1 1 d . . .
H8D H -0.1145 0.8779 0.1051 0.047 Uiso 1 1 calc R . .
C9D C -0.0995(3) 0.7892(3) 0.1406(3) 0.0360(15) Uani 1 1 d . . .
H9D H -0.1093 0.8005 0.1848 0.043 Uiso 1 1 calc R . .
C10D C -0.0822(3) 0.7260(3) 0.1243(3) 0.0356(15) Uani 1 1 d . . .
C11D C -0.0645(3) 0.7162(3) 0.0602(3) 0.0405(16) Uani 1 1 d . . .
H11D H -0.0492 0.6756 0.0471 0.049 Uiso 1 1 calc R . .
C12D C -0.0689(3) 0.7655(4) 0.0150(3) 0.0414(16) Uani 1 1 d . . .
H12D H -0.0568 0.7572 -0.0289 0.050 Uiso 1 1 calc R . .
N1E N 0.3520(3) 0.7823(3) 0.4863(3) 0.0393(13) Uani 1 1 d . . .
C1E C 0.3512(5) 0.7141(5) 0.4666(4) 0.071(2) Uani 1 1 d . . .
H1E H 0.3541 0.7013 0.4204 0.085 Uiso 1 1 calc R . .
N2E N 0.3034(3) 0.4618(3) 0.8179(3) 0.0453(14) Uani 1 1 d . . .
C2E C 0.3464(5) 0.6609(4) 0.5095(4) 0.066(2) Uani 1 1 d . . .
H2E H 0.3453 0.6131 0.4924 0.079 Uiso 1 1 calc R . .
C3E C 0.3432(3) 0.6777(3) 0.5772(3) 0.0370(15) Uani 1 1 d . . .
C4E C 0.3445(4) 0.7485(3) 0.5972(3) 0.0501(18) Uani 1 1 d . . .
H4E H 0.3427 0.7632 0.6433 0.060 Uiso 1 1 calc R . .
C5E C 0.3484(4) 0.7982(3) 0.5509(3) 0.0492(18) Uani 1 1 d . . .
H5E H 0.3484 0.8461 0.5664 0.059 Uiso 1 1 calc R . .
C6E C 0.3368(4) 0.6212(3) 0.6222(3) 0.0428(16) Uani 1 1 d . . .
C7E C 0.3275(3) 0.6286(3) 0.6860(3) 0.0426(16) Uani 1 1 d . . .
C8E C 0.3033(5) 0.5285(4) 0.8383(4) 0.063(2) Uani 1 1 d . . .
H8E H 0.2968 0.5394 0.8839 0.075 Uiso 1 1 calc R . .
C9E C 0.3121(4) 0.5830(4) 0.7972(4) 0.060(2) Uani 1 1 d . . .
H9E H 0.3118 0.6301 0.8148 0.072 Uiso 1 1 calc R . .
C10E C 0.3213(3) 0.5701(3) 0.7308(3) 0.0372(15) Uani 1 1 d . . .
C11E C 0.3223(5) 0.5010(4) 0.7100(4) 0.072(2) Uani 1 1 d . . .
H11E H 0.3292 0.4887 0.6649 0.087 Uiso 1 1 calc R . .
C12E C 0.3134(5) 0.4497(4) 0.7546(4) 0.073(2) Uani 1 1 d . . .
H12E H 0.3146 0.4024 0.7387 0.087 Uiso 1 1 calc R . .
N1F N 0.5861(3) 0.9114(3) 0.5537(2) 0.0362(12) Uani 1 1 d . . .
C1F C 0.5812(4) 0.8423(4) 0.5318(3) 0.0479(17) Uani 1 1 d . . .
H1F H 0.5861 0.8311 0.4859 0.057 Uiso 1 1 calc R . .
N2F N 0.5404(3) 0.5827(3) 0.8792(3) 0.0398(13) Uani 1 1 d . . .
C2F C 0.5693(4) 0.7860(3) 0.5719(3) 0.0471(17) Uani 1 1 d . . .
H2F H 0.5650 0.7374 0.5533 0.057 Uiso 1 1 calc R . .
C3F C 0.5637(3) 0.8015(3) 0.6395(3) 0.0314(14) Uani 1 1 d . . .
C4F C 0.5670(3) 0.8730(3) 0.6621(3) 0.0355(15) Uani 1 1 d . . .
H4F H 0.5614 0.8857 0.7075 0.043 Uiso 1 1 calc R . .
C5F C 0.5783(3) 0.9249(3) 0.6180(3) 0.0364(15) Uani 1 1 d . . .
H5F H 0.5806 0.9734 0.6345 0.044 Uiso 1 1 calc R . .
C6F C 0.5543(4) 0.7417(3) 0.6833(3) 0.0393(16) Uani 1 1 d . . .
C7F C 0.5552(3) 0.7509(3) 0.7503(3) 0.0337(15) Uani 1 1 d . . .
C8F C 0.5341(4) 0.6471(4) 0.9004(3) 0.0427(16) Uani 1 1 d . . .
H8F H 0.5269 0.6560 0.9460 0.051 Uiso 1 1 calc R . .
C9F C 0.5376(4) 0.7012(3) 0.8599(3) 0.0450(17) Uani 1 1 d . . .
H9F H 0.5328 0.7462 0.8777 0.054 Uiso 1 1 calc R . .
C10F C 0.5481(3) 0.6906(3) 0.7925(3) 0.0330(15) Uani 1 1 d . . .
C11F C 0.5534(5) 0.6241(4) 0.7707(3) 0.069(2) Uani 1 1 d . . .
H11F H 0.5600 0.6133 0.7252 0.082 Uiso 1 1 calc R . .
C12F C 0.5489(5) 0.5719(4) 0.8149(4) 0.070(2) Uani 1 1 d . . .
H12F H 0.5522 0.5257 0.7981 0.085 Uiso 1 1 calc R . .
N1H N 0.0755(13) 0.1199(13) 0.4467(12) 0.081(9) Uiso 0.50 1 d P B 1
C1H C 0.0857(8) 0.0976(8) 0.4713(7) 0.038(4) Uiso 0.50 1 d P B 1
N2H N 0.0845(11) 0.1372(10) 0.4347(9) 0.060(6) Uiso 0.50 1 d PD C 2
C2H C 0.0835(11) 0.0461(10) 0.5201(9) 0.096(6) Uiso 0.50 1 d P B 1
C3H C 0.1401(10) 0.1286(9) 0.4586(9) 0.075(5) Uiso 0.50 1 d PD C 2
C4H C 0.2269(10) 0.1471(9) 0.4756(8) 0.081(5) Uiso 0.50 1 d PD C 2
N1K N 0.5438(12) 0.7056(11) 0.3964(11) 0.149(7) Uiso 0.50 1 d P D 1
C1K C 0.5330(11) 0.7190(11) 0.3362(11) 0.095(6) Uiso 0.50 1 d P D 1
N2K N 0.5414(7) 0.6089(7) 0.2810(6) 0.065(3) Uiso 0.50 1 d P E 2
C2K C 0.5292(10) 0.7222(11) 0.2684(9) 0.051(7) Uiso 0.50 1 d P D 1
C3K C 0.5352(7) 0.6648(7) 0.2798(6) 0.038(3) Uiso 0.50 1 d P E 2
C4K C 0.5257(8) 0.7385(8) 0.2833(8) 0.028(5) Uiso 0.50 1 d P E 2
N1L N 0.5037(4) 0.9178(3) 0.0659(3) 0.0594(16) Uani 1 1 d . . .
C1L C 0.5568(4) 0.9659(4) 0.0563(3) 0.0408(16) Uani 1 1 d . . .
C2L C 0.6273(4) 1.0277(4) 0.0463(4) 0.0576(19) Uani 1 1 d . . .
N1M N 0.7830(4) 0.5290(3) 0.0306(3) 0.0612(16) Uani 1 1 d . . .
C1M C 0.7614(4) 0.5735(4) 0.0078(3) 0.0496(18) Uani 1 1 d . . .
C2M C 0.7342(4) 0.6286(3) -0.0207(3) 0.0504(18) Uani 1 1 d . . .
N1N N 0.5162(6) 0.4363(6) 0.4276(5) 0.127(4) Uani 1 1 d . . .
C1N C 0.4811(6) 0.4753(6) 0.4127(4) 0.086(3) Uani 1 1 d . . .
C2N C 0.4364(6) 0.5244(5) 0.3963(5) 0.102(3) Uani 1 1 d . . .
C30X C 0.3117(6) 0.3461(5) 0.4923(5) 0.023(3) Uiso 0.50 1 d P A -1
C31X C 0.3312(7) 0.3003(6) 0.5479(6) 0.036(3) Uiso 0.50 1 d P A -1
C3 C -0.1471(6) 0.5109(6) -0.1366(5) 0.106(3) Uiso 1 1 d . . .
N5 N -0.0382(8) 0.6460(7) -0.0812(6) 0.178(4) Uiso 1 1 d . . .
C6 C -0.0917(9) 0.5807(9) -0.1076(7) 0.153(5) Uiso 1 1 d . . .
N2I N 0.0936(8) 0.5640(8) -0.0811(7) 0.080(4) Uiso 0.50 1 d PD F 2
C1I C 0.0160(9) 0.5692(8) 0.0813(7) 0.060(4) Uiso 0.50 1 d PD G 1
N1I N -0.0354(10) 0.5113(10) 0.0814(9) 0.129(6) Uiso 0.50 1 d PD G 1
C2I C 0.1026(14) 0.585(2) 0.076(2) 0.119(13) Uiso 0.30 1 d PD G 1
C3I C 0.0860(15) 0.5772(14) -0.0253(11) 0.146(9) Uiso 0.50 1 d PD F 2
C4I C 0.0703(19) 0.5948(16) 0.0444(12) 0.083(9) Uiso 0.30 1 d PD F 2
C1 C 0.0187(5) 0.2875(4) 0.2308(5) 0.072(3) Uani 1 1 d . . .
C2 C 0.0053(6) 0.3460(9) 0.2345(5) 0.124(5) Uani 1 1 d . . .
N3 N -0.0104(9) 0.4094(7) 0.2350(7) 0.190(6) Uani 1 1 d . . .

loop_
_atom_site_aniso_label
_atom_site_aniso_U_11
_atom_site_aniso_U_22
_atom_site_aniso_U_33
_atom_site_aniso_U_23
_atom_site_aniso_U_13
_atom_site_aniso_U_12
O1A 0.068(3) 0.042(3) 0.043(3) 0.012(2) 0.022(2) 0.011(3)
C1A 0.024(3) 0.034(4) 0.039(4) 0.013(3) 0.003(3) 0.006(3)
O2A 0.065(3) 0.034(3) 0.061(3) 0.021(2) 0.027(2) 0.013(2)
C2A 0.029(3) 0.029(4) 0.039(4) 0.004(3) 0.003(3) 0.009(3)
O3A 0.051(3) 0.028(2) 0.050(3) 0.014(2) 0.010(2) 0.015(2)
C3A 0.044(4) 0.034(4) 0.039(4) 0.013(3) 0.017(3) 0.007(3)
O4A 0.054(3) 0.030(2) 0.050(3) 0.019(2) 0.021(2) 0.021(2)
C4A 0.045(4) 0.035(4) 0.046(4) 0.015(3) 0.016(3) 0.006(3)
O5A 0.046(3) 0.041(3) 0.049(3) 0.013(2) 0.014(2) 0.021(2)
C5A 0.038(4) 0.015(3) 0.056(5) 0.009(3) 0.008(3) 0.005(3)
O6A 0.033(2) 0.052(3) 0.037(3) 0.008(2) 0.003(2) 0.019(2)
C6A 0.033(4) 0.025(4) 0.044(4) 0.008(3) 0.007(3) 0.010(3)
O7A 0.035(3) 0.039(2) 0.033(2) 0.009(2) 0.006(2) 0.008(2)
C7A 0.041(4) 0.023(3) 0.038(4) 0.007(3) 0.004(3) 0.007(3)
O8A 0.031(2) 0.049(3) 0.033(2) 0.013(2) 0.0085(19) 0.012(2)
C8A 0.047(4) 0.026(4) 0.032(3) 0.010(3) 0.008(3) 0.018(3)
C9A 0.045(4) 0.029(4) 0.033(4) 0.012(3) 0.009(3) 0.015(3)
C10A 0.048(4) 0.027(4) 0.031(4) 0.013(3) 0.010(3) 0.004(3)
C11A 0.051(4) 0.029(4) 0.036(4) 0.008(3) 0.016(3) 0.018(4)
C12A 0.044(4) 0.035(4) 0.029(3) 0.009(3) 0.012(3) 0.019(3)
C13A 0.050(4) 0.032(4) 0.028(3) 0.013(3) 0.013(3) 0.018(3)
C14A 0.049(4) 0.028(3) 0.036(4) 0.014(3) 0.015(3) 0.019(3)
C15A 0.027(3) 0.031(4) 0.033(4) 0.017(3) 0.011(3) 0.007(3)
C16A 0.039(4) 0.025(3) 0.036(4) 0.010(3) 0.013(3) 0.013(3)
C17A 0.035(4) 0.027(3) 0.046(4) 0.017(3) 0.018(3) 0.011(3)
C18A 0.026(3) 0.038(4) 0.036(4) 0.012(3) 0.004(3) 0.008(3)
C19A 0.031(3) 0.031(4) 0.035(4) 0.008(3) 0.007(3) 0.008(3)
C20A 0.029(3) 0.026(3) 0.034(4) 0.010(3) 0.009(3) 0.007(3)
C21A 0.034(3) 0.029(3) 0.030(3) 0.004(3) 0.008(3) 0.005(3)
C22A 0.036(4) 0.027(3) 0.032(3) 0.008(3) 0.011(3) 0.012(3)
C23A 0.028(4) 0.019(3) 0.031(4) 0.001(3) 0.002(3) 0.007(3)
C24A 0.027(4) 0.024(3) 0.039(4) 0.007(3) 0.002(3) 0.006(3)
C25A 0.030(4) 0.030(3) 0.029(3) 0.002(3) 0.003(3) 0.009(3)
C26A 0.035(4) 0.029(3) 0.037(4) 0.015(3) 0.016(3) 0.013(3)
C27A 0.034(4) 0.031(3) 0.036(4) 0.011(3) 0.008(3) 0.014(3)
C28A 0.027(3) 0.032(4) 0.039(4) 0.009(3) 0.006(3) 0.005(3)
C29A 0.063(4) 0.035(4) 0.035(4) 0.007(3) -0.001(3) 0.022(3)
C32A 0.054(4) 0.036(4) 0.035(4) 0.009(3) 0.016(3) 0.016(3)
C33A 0.095(6) 0.033(4) 0.026(4) 0.014(3) 0.012(4) 0.006(4)
C34A 0.114(7) 0.074(6) 0.069(5) 0.030(5) 0.028(5) 0.022(5)
C35A 0.029(3) 0.026(3) 0.048(4) 0.010(3) 0.010(3) 0.006(3)
C36A 0.041(4) 0.030(4) 0.063(5) 0.009(3) 0.003(3) 0.007(3)
C37A 0.051(5) 0.048(5) 0.109(6) 0.029(4) -0.001(4) 0.017(4)
C38A 0.034(4) 0.039(4) 0.040(4) 0.013(3) 0.012(3) 0.015(3)
C39A 0.053(4) 0.041(4) 0.050(4) 0.012(3) 0.006(3) 0.024(3)
C40A 0.045(4) 0.044(4) 0.064(5) 0.012(4) 0.011(3) 0.019(3)
O1B 0.061(3) 0.024(2) 0.043(3) 0.0141(19) 0.029(2) 0.017(2)
C1B 0.026(3) 0.025(3) 0.023(3) 0.010(3) 0.003(3) 0.007(3)
O2B 0.056(3) 0.024(2) 0.036(2) 0.0114(19) 0.023(2) 0.011(2)
C2B 0.028(3) 0.027(3) 0.024(3) 0.008(3) 0.005(3) 0.010(3)
O3B 0.037(2) 0.035(2) 0.026(2) 0.0124(19) 0.0130(18) 0.0133(19)
C3B 0.039(4) 0.019(3) 0.033(4) 0.012(3) 0.012(3) 0.010(3)
O4B 0.041(3) 0.037(2) 0.031(2) 0.009(2) 0.005(2) 0.011(2)
C4B 0.044(4) 0.033(4) 0.033(4) 0.015(3) 0.021(3) 0.013(3)
O5B 0.051(3) 0.047(3) 0.041(3) 0.003(2) 0.008(2) 0.026(2)
C5B 0.031(3) 0.030(4) 0.026(3) 0.004(3) 0.012(3) 0.012(3)
O6B 0.045(3) 0.039(2) 0.043(2) 0.015(2) 0.016(2) 0.025(2)
C6B 0.024(3) 0.020(3) 0.025(3) 0.012(3) 0.009(3) 0.006(3)
O7B 0.039(3) 0.028(2) 0.053(3) 0.019(2) 0.018(2) 0.0202(19)
C7B 0.029(3) 0.023(3) 0.025(3) 0.005(3) 0.012(3) 0.010(3)
O8B 0.047(3) 0.027(2) 0.034(2) 0.0116(19) 0.0112(19) 0.019(2)
C8B 0.037(4) 0.025(3) 0.028(3) 0.012(3) 0.014(3) 0.016(3)
C9B 0.032(4) 0.021(3) 0.026(3) 0.011(3) 0.010(3) 0.012(3)
C10B 0.029(4) 0.025(3) 0.034(4) 0.013(3) 0.016(3) 0.015(3)
C11B 0.041(4) 0.024(3) 0.024(3) 0.009(3) 0.011(3) 0.019(3)
C12B 0.032(4) 0.020(3) 0.027(4) 0.006(3) -0.002(3) 0.012(3)
C13B 0.034(4) 0.020(3) 0.028(4) 0.009(3) 0.004(3) 0.012(3)
C14B 0.032(3) 0.022(3) 0.034(3) 0.006(3) 0.012(3) 0.009(3)
C15B 0.026(3) 0.026(3) 0.043(4) 0.018(3) 0.010(3) 0.006(3)
C16B 0.024(3) 0.022(3) 0.040(4) 0.007(3) 0.008(3) 0.001(3)
C17B 0.033(4) 0.033(4) 0.045(4) 0.010(3) 0.013(3) 0.012(3)
C18B 0.031(3) 0.040(4) 0.037(4) 0.021(3) 0.008(3) 0.012(3)
C19B 0.026(3) 0.025(3) 0.050(4) 0.017(3) 0.015(3) 0.015(3)
C20B 0.022(3) 0.022(3) 0.041(4) 0.011(3) 0.011(3) 0.006(3)
C21B 0.032(3) 0.023(3) 0.038(4) 0.015(3) 0.014(3) 0.014(3)
C22B 0.041(4) 0.022(3) 0.026(3) 0.013(3) 0.019(3) 0.017(3)
C23B 0.038(4) 0.029(4) 0.028(3) 0.014(3) 0.017(3) 0.015(3)
C24B 0.042(4) 0.033(4) 0.027(3) 0.018(3) 0.017(3) 0.020(3)
C25B 0.048(4) 0.025(4) 0.028(3) 0.016(3) 0.017(3) 0.020(3)
C26B 0.034(4) 0.024(4) 0.026(3) 0.009(3) 0.012(3) 0.005(3)
C27B 0.037(4) 0.023(3) 0.022(3) 0.005(3) 0.013(3) 0.013(3)
C28B 0.035(4) 0.019(3) 0.027(3) 0.008(3) 0.007(3) 0.010(3)
C29B 0.028(3) 0.028(3) 0.029(3) 0.010(3) 0.009(3) 0.013(3)
C30B 0.051(4) 0.035(4) 0.028(3) 0.012(3) 0.011(3) 0.019(3)
C31B 0.047(4) 0.038(4) 0.042(4) 0.011(3) 0.010(3) 0.020(3)
C32B 0.033(3) 0.022(3) 0.044(4) 0.012(3) 0.017(3) 0.007(3)
C33B 0.048(4) 0.031(3) 0.043(4) 0.020(3) 0.020(3) 0.016(3)
C34B 0.048(4) 0.035(4) 0.060(4) 0.018(3) 0.021(3) 0.018(3)
C35B 0.032(3) 0.030(3) 0.048(4) 0.024(3) 0.017(3) 0.014(3)
C36B 0.036(4) 0.040(4) 0.049(4) 0.025(3) 0.023(3) 0.016(3)
C37B 0.047(4) 0.051(4) 0.046(4) 0.028(3) 0.014(3) 0.025(3)
C38B 0.040(4) 0.027(3) 0.030(3) 0.009(3) 0.008(3) 0.015(3)
C39B 0.051(4) 0.034(4) 0.035(4) 0.015(3) 0.012(3) 0.017(3)
C40B 0.074(5) 0.064(5) 0.065(5) 0.034(4) 0.021(4) 0.040(4)
N1C 0.054(3) 0.036(4) 0.048(4) 0.016(3) 0.017(3) 0.016(3)
C1C 0.065(5) 0.045(5) 0.049(4) 0.016(4) 0.028(4) 0.024(4)
N2C 0.032(3) 0.039(3) 0.043(4) 0.009(3) 0.001(3) 0.007(3)
C2C 0.064(5) 0.037(4) 0.047(5) 0.017(4) 0.023(4) 0.026(3)
C3C 0.031(4) 0.036(4) 0.055(5) 0.016(3) 0.016(3) 0.015(3)
C4C 0.054(4) 0.041(4) 0.046(4) 0.009(4) 0.002(3) 0.012(3)
C5C 0.060(5) 0.027(4) 0.070(6) 0.008(4) 0.005(4) 0.011(3)
C6C 0.034(4) 0.044(4) 0.044(4) 0.020(3) 0.012(3) 0.012(3)
C7C 0.033(4) 0.050(4) 0.043(4) 0.018(3) 0.005(3) 0.012(3)
C8C 0.039(4) 0.039(4) 0.036(4) 0.005(3) 0.007(3) 0.016(3)
C9C 0.036(4) 0.038(4) 0.031(4) 0.004(3) 0.004(3) 0.013(3)
C10C 0.031(4) 0.040(4) 0.037(4) 0.008(3) 0.003(3) 0.012(3)
C11C 0.043(4) 0.037(4) 0.049(4) 0.003(3) 0.000(3) 0.017(3)
C12C 0.046(4) 0.046(4) 0.035(4) 0.010(3) 0.012(3) 0.016(3)
N1D 0.048(3) 0.035(3) 0.041(4) 0.013(3) 0.016(3) 0.018(3)
C1D 0.083(5) 0.046(5) 0.039(4) 0.014(4) 0.018(4) 0.026(4)
N2D 0.031(3) 0.047(3) 0.042(4) 0.014(3) 0.009(3) 0.011(3)
C2D 0.083(5) 0.034(4) 0.048(5) 0.020(4) 0.026(4) 0.030(4)
C3D 0.030(3) 0.038(4) 0.036(4) 0.011(3) 0.006(3) 0.017(3)
C4D 0.080(5) 0.046(5) 0.034(4) 0.011(4) 0.019(4) 0.023(4)
C5D 0.074(5) 0.034(4) 0.054(5) 0.008(4) 0.022(4) 0.025(4)
C6D 0.025(3) 0.043(4) 0.036(4) 0.020(3) 0.004(3) 0.009(3)
C7D 0.032(4) 0.042(4) 0.039(4) 0.019(3) 0.005(3) 0.007(3)
C8D 0.032(4) 0.043(4) 0.046(4) 0.019(3) 0.013(3) 0.014(3)
C9D 0.030(3) 0.039(4) 0.038(4) 0.016(3) 0.009(3) 0.008(3)
C10D 0.028(3) 0.045(4) 0.035(4) 0.015(3) 0.008(3) 0.012(3)
C11D 0.035(4) 0.038(4) 0.046(4) 0.013(3) 0.006(3) 0.011(3)
C12D 0.035(4) 0.050(4) 0.033(4) 0.011(3) 0.010(3) 0.006(3)
N1E 0.045(3) 0.040(3) 0.037(3) 0.017(3) 0.015(3) 0.017(3)
C1E 0.117(7) 0.085(6) 0.044(5) 0.025(5) 0.034(4) 0.066(5)
N2E 0.044(3) 0.042(4) 0.062(4) 0.028(3) 0.018(3) 0.023(3)
C2E 0.113(7) 0.053(5) 0.047(5) 0.014(4) 0.017(4) 0.045(5)
C3E 0.041(4) 0.038(4) 0.035(4) 0.015(3) 0.016(3) 0.012(3)
C4E 0.081(5) 0.038(4) 0.034(4) 0.013(3) 0.022(4) 0.020(4)
C5E 0.077(5) 0.036(4) 0.035(4) 0.013(3) 0.019(4) 0.017(4)
C6E 0.048(4) 0.041(4) 0.046(4) 0.021(3) 0.015(3) 0.019(3)
C7E 0.036(4) 0.047(4) 0.053(5) 0.028(4) 0.019(3) 0.017(3)
C8E 0.096(6) 0.049(5) 0.056(5) 0.025(4) 0.029(4) 0.033(4)
C9E 0.099(6) 0.040(4) 0.060(5) 0.027(4) 0.035(4) 0.035(4)
C10E 0.036(4) 0.032(4) 0.053(4) 0.020(3) 0.018(3) 0.017(3)
C11E 0.117(7) 0.078(6) 0.068(5) 0.049(5) 0.061(5) 0.064(5)
C12E 0.119(7) 0.063(5) 0.088(6) 0.049(5) 0.064(5) 0.069(5)
N1F 0.049(3) 0.034(3) 0.027(3) 0.006(2) 0.001(2) 0.021(3)
C1F 0.074(5) 0.049(5) 0.026(4) 0.007(3) 0.007(3) 0.032(4)
N2F 0.053(3) 0.029(3) 0.037(3) 0.008(2) 0.007(3) 0.014(3)
C2F 0.078(5) 0.034(4) 0.036(4) 0.007(3) 0.007(3) 0.030(4)
C3F 0.035(4) 0.025(4) 0.033(4) 0.005(3) 0.002(3) 0.011(3)
C4F 0.049(4) 0.034(4) 0.030(3) 0.009(3) 0.009(3) 0.021(3)
C5F 0.055(4) 0.028(4) 0.029(4) 0.003(3) 0.004(3) 0.022(3)
C6F 0.049(4) 0.033(4) 0.037(4) 0.015(3) 0.005(3) 0.015(3)
C7F 0.034(4) 0.031(4) 0.038(4) 0.020(3) 0.005(3) 0.011(3)
C8F 0.059(4) 0.049(4) 0.035(4) 0.019(4) 0.025(3) 0.029(4)
C9F 0.069(5) 0.032(4) 0.049(4) 0.019(3) 0.025(4) 0.029(3)
C10F 0.033(3) 0.031(4) 0.035(4) 0.007(3) 0.002(3) 0.013(3)
C11F 0.146(8) 0.052(5) 0.028(4) 0.016(4) 0.021(4) 0.058(5)
C12F 0.144(8) 0.037(4) 0.043(5) 0.006(4) 0.015(5) 0.050(5)
N1L 0.052(4) 0.056(4) 0.074(4) 0.018(3) 0.015(3) 0.021(3)
C1L 0.043(4) 0.049(5) 0.041(4) 0.015(3) 0.004(3) 0.030(4)
C2L 0.043(4) 0.055(5) 0.067(5) 0.023(4) 0.004(4) 0.008(4)
N1M 0.062(4) 0.053(4) 0.063(4) 0.009(3) 0.012(3) 0.016(3)
C1M 0.045(4) 0.049(5) 0.044(4) 0.000(4) 0.012(3) 0.004(4)
C2M 0.059(4) 0.039(4) 0.058(4) 0.027(3) 0.009(4) 0.020(4)
N1N 0.142(9) 0.131(8) 0.111(7) -0.033(6) 0.008(6) 0.073(7)
C1N 0.088(7) 0.084(7) 0.055(5) -0.020(5) 0.008(5) 0.003(6)
C2N 0.095(7) 0.108(8) 0.121(8) 0.029(6) 0.004(6) 0.061(6)
C1 0.078(6) 0.038(5) 0.112(7) 0.020(5) 0.032(5) 0.030(5)
C2 0.077(7) 0.173(13) 0.073(7) -0.016(9) 0.033(6) -0.011(9)
N3 0.223(14) 0.165(11) 0.201(13) 0.000(10) 0.091(10) 0.080(11)

loop_
_atom_type_symbol
_atom_type_description
_atom_type_scat_dispersion_real
_atom_type_scat_dispersion_imag
_atom_type_scat_source
C C 0.0033 0.0016 'International Tables Vol C Tables 4.2.6.8 and 6.1.1.4'
H H 0.0000 0.0000 'International Tables Vol C Tables 4.2.6.8 and 6.1.1.4'
N N 0.0061 0.0033 'International Tables Vol C Tables 4.2.6.8 and 6.1.1.4'
O O 0.0106 0.0060 'International Tables Vol C Tables 4.2.6.8 and 6.1.1.4'

loop_
_geom_angle_atom_site_label_1
_geom_angle_atom_site_label_2
_geom_angle_atom_site_label_3
_geom_angle
C3A O1A H1A 109.5
C2A C1A C6A 125.1(5)
C2A C1A H1 117.4
C6A C1A H1 117.4
C5A O2A H2A 109.5
C1A C2A C3A 116.5(5)
C1A C2A C28A 122.3(5)
C3A C2A C28A 121.2(5)
C10A O3A H3A 109.5
O1A C3A C4A 116.8(5)
O1A C3A C2A 122.6(5)
C4A C3A C2A 120.6(6)
C12A O4A H4A 109.5
C5A C4A C3A 120.6(6)
C5A C4A H2 119.7
C3A C4A H2 119.7
C17A O5A H5A 109.5
C4A C5A O2A 116.1(5)
C4A C5A C6A 122.2(5)
O2A C5A C6A 121.8(5)
C19A O6A H6A 109.5
C5A C6A C1A 115.0(5)
C5A C6A C7A 122.2(5)
C1A C6A C7A 122.7(5)
C24A O7A H7A 109.5
C6A C7A C9A 111.8(5)
C6A C7A C29A 113.4(5)
C9A C7A C29A 112.7(5)
C6A C7A H3 106.1
C9A C7A H3 106.1
C29A C7A H3 106.1
C26A O8A H8A 109.5
C13A C8A C9A 123.1(5)
C13A C8A H4 118.4
C9A C8A H4 118.4
C10A C9A C8A 116.7(5)
C10A C9A C7A 121.4(5)
C8A C9A C7A 121.9(5)
C11A C10A O3A 120.5(5)
C11A C10A C9A 122.2(5)
O3A C10A C9A 117.2(5)
C10A C11A C12A 119.6(5)
C10A C11A H11A 120.2
C12A C11A H11A 120.2
O4A C12A C11A 120.9(5)
O4A C12A C13A 117.8(5)
C11A C12A C13A 121.3(6)
C8A C13A C12A 117.1(5)
C8A C13A C14A 122.1(5)
C12A C13A C14A 120.8(5)
C16A C14A C13A 110.1(4)
C16A C14A C32A 114.2(4)
C13A C14A C32A 112.4(5)
C16A C14A H14A 106.6
C13A C14A H14A 106.6
C32A C14A H14A 106.6
C20A C15A C16A 124.0(5)
C20A C15A H15A 118.0
C16A C15A H15A 118.0
C15A C16A C17A 116.5(5)
C15A C16A C14A 122.3(5)
C17A C16A C14A 121.1(5)
C18A C17A O5A 116.3(5)
C18A C17A C16A 120.8(5)
O5A C17A C16A 122.9(5)
C17A C18A C19A 120.7(5)
C17A C18A H18A 119.7
C19A C18A H18A 119.7
O6A C19A C18A 115.2(5)
O6A C19A C20A 123.9(5)
C18A C19A C20A 120.9(5)
C15A C20A C19A 117.1(5)
C15A C20A C21A 122.6(5)
C19A C20A C21A 120.2(5)
C20A C21A C35A 114.5(5)
C20A C21A C23A 110.3(4)
C35A C21A C23A 111.4(4)
C20A C21A H21A 106.7
C35A C21A H21A 106.7
C23A C21A H21A 106.7
C27A C22A C23A 124.4(5)
C27A C22A H22A 117.8
C23A C22A H22A 117.8
C24A C23A C22A 116.4(5)
C24A C23A C21A 123.3(5)
C22A C23A C21A 120.3(5)
C25A C24A C23A 121.8(5)
C25A C24A O7A 120.1(5)
C23A C24A O7A 118.0(5)
C24A C25A C26A 119.7(5)
C24A C25A H25A 120.2
C26A C25A H25A 120.2
C25A C26A O8A 120.6(5)
C25A C26A C27A 121.9(5)
O8A C26A C27A 117.5(5)
C22A C27A C26A 115.8(5)
C22A C27A C28A 121.2(5)
C26A C27A C28A 123.0(5)
C2A C28A C38A 113.6(5)
C2A C28A C27A 111.0(4)
C38A C28A C27A 111.8(4)
C2A C28A H28A 106.7
C38A C28A H28A 106.7
C27A C28A H28A 106.7
C30A C29A C30X 80.4(9)
C30A C29A C7A 111.2(8)
C30X C29A C7A 116.4(6)
C29A C30A C31A 107.5(14)
C29A C30A C30X 52.7(7)
C31A C30A C30X 83.7(12)
C30A C31A C31X 95.6(14)
C14A C32A C33A 112.5(5)
C14A C32A H32A 109.1
C33A C32A H32A 109.1
C14A C32A H32B 109.1
C33A C32A H32B 109.1
H32A C32A H32B 107.8
C34A C33A C32A 113.2(6)
C34A C33A H33A 108.9
C32A C33A H33A 108.9
C34A C33A H33B 108.9
C32A C33A H33B 108.9
H33A C33A H33B 107.8
C33A C34A H34A 109.5
C33A C34A H34B 109.5
H34A C34A H34B 109.5
C33A C34A H34C 109.5
H34A C34A H34C 109.5
H34B C34A H34C 109.5
C36A C35A C21A 113.1(5)
C36A C35A H35A 109.0
C21A C35A H35A 109.0
C36A C35A H35B 109.0
C21A C35A H35B 109.0
H35A C35A H35B 107.8
C35A C36A C37A 114.4(6)
C35A C36A H36A 108.6
C37A C36A H36A 108.6
C35A C36A H36B 108.6
C37A C36A H36B 108.6
H36A C36A H36B 107.6
C36A C37A H37A 109.5
C36A C37A H37B 109.5
H37A C37A H37B 109.5
C36A C37A H37C 109.5
H37A C37A H37C 109.5
H37B C37A H37C 109.5
C28A C38A C39A 112.8(5)
C28A C38A H38A 109.0
C39A C38A H38A 109.0
C28A C38A H38B 109.0
C39A C38A H38B 109.0
H38A C38A H38B 107.8
C40A C39A C38A 112.9(5)
C40A C39A H39A 109.0
C38A C39A H39A 109.0
C40A C39A H39B 109.0
C38A C39A H39B 109.0
H39A C39A H39B 107.8
C39A C40A H40A 109.5
C39A C40A H40B 109.5
H40A C40A H40B 109.5
C39A C40A H40C 109.5
H40A C40A H40C 109.5
H40B C40A H40C 109.5
C3B O1B H1B 109.5
C6B C1B C2B 124.5(5)
C6B C1B H5 117.7
C2B C1B H5 117.7
C5B O2B H2B 109.5
C1B C2B C3B 116.4(5)
C1B C2B C28B 121.9(5)
C3B C2B C28B 121.7(5)
C10B O3B H3B 109.5
O1B C3B C4B 116.0(5)
O1B C3B C2B 122.6(5)
C4B C3B C2B 121.4(5)
C12B O4B H4B 109.5
C3B C4B C5B 119.6(5)
C3B C4B H6 120.2
C5B C4B H6 120.2
C17B O5B H5B 109.5
O2B C5B C4B 115.0(5)
O2B C5B C6B 123.2(5)
C4B C5B C6B 121.7(5)
C19B O6B H6B 109.5
C1B C6B C5B 116.4(5)
C1B C6B C7B 123.0(4)
C5B C6B C7B 120.6(4)
C24B O7B H7B 109.5
C9B C7B C6B 111.1(4)
C9B C7B C29B 111.5(4)
C6B C7B C29B 113.2(4)
C9B C7B H7 106.9
C6B C7B H7 106.9
C29B C7B H7 106.9
C26B O8B H8B 109.5
C9B C8B C13B 124.6(5)
C9B C8B H8 117.7
C13B C8B H8 117.7
C8B C9B C10B 116.2(5)
C8B C9B C7B 121.4(5)
C10B C9B C7B 122.4(5)
O3B C10B C11B 120.5(5)
O3B C10B C9B 118.3(5)
C11B C10B C9B 121.2(5)
C12B C11B C10B 120.1(5)
C12B C11B H11B 119.9
C10B C11B H11B 119.9
C11B C12B C13B 121.6(5)
C11B C12B O4B 120.6(5)
C13B C12B O4B 117.9(5)
C8B C13B C12B 116.3(5)
C8B C13B C14B 120.1(5)
C12B C13B C14B 123.6(5)
C16B C14B C32B 114.9(4)
C16B C14B C13B 109.3(4)
C32B C14B C13B 110.4(4)
C16B C14B H14B 107.3
C32B C14B H14B 107.3
C13B C14B H14B 107.3
C16B C15B C20B 124.5(5)
C16B C15B H15B 117.8
C20B C15B H15B 117.8
C15B C16B C17B 117.0(5)
C15B C16B C14B 122.3(5)
C17B C16B C14B 120.6(5)
O5B C17B C18B 115.6(5)
O5B C17B C16B 123.7(5)
C18B C17B C16B 120.7(6)
C19B C18B C17B 121.4(5)
C19B C18B H18B 119.3
C17B C18B H18B 119.3
O6B C19B C18B 116.4(5)
O6B C19B C20B 122.7(5)
C18B C19B C20B 120.9(5)
C19B C20B C15B 115.5(5)
C19B C20B C21B 121.7(5)
C15B C20B C21B 122.8(5)
C20B C21B C23B 111.6(4)
C20B C21B C35B 114.1(4)
C23B C21B C35B 111.8(4)
C20B C21B H21B 106.2
C23B C21B H21B 106.2
C35B C21B H21B 106.2
C27B C22B C23B 123.9(5)
C27B C22B H22B 118.1
C23B C22B H22B 118.1
C22B C23B C24B 116.7(5)
C22B C23B C21B 122.1(5)
C24B C23B C21B 121.2(5)
O7B C24B C25B 121.1(5)
O7B C24B C23B 117.9(5)
C25B C24B C23B 121.0(5)
C26B C25B C24B 119.5(5)
C26B C25B H25B 120.2
C24B C25B H25B 120.2
C25B C26B O8B 119.5(5)
C25B C26B C27B 121.9(5)
O8B C26B C27B 118.6(5)
C22B C27B C26B 116.9(5)
C22B C27B C28B 121.6(5)
C26B C27B C28B 121.4(5)
C38B C28B C2B 114.0(4)
C38B C28B C27B 113.2(4)
C2B C28B C27B 109.5(4)
C38B C28B H28B 106.5
C2B C28B H28B 106.5
C27B C28B H28B 106.5
C30B C29B C7B 112.8(4)
C30B C29B H29A 109.0
C7B C29B H29A 109.0
C30B C29B H29B 109.0
C7B C29B H29B 109.0
H29A C29B H29B 107.8
C29B C30B C31B 112.9(5)
C29B C30B H30A 109.0
C31B C30B H30A 109.0
C29B C30B H30B 109.0
C31B C30B H30B 109.0
H30A C30B H30B 107.8
C30B C31B H31A 109.5
C30B C31B H31B 109.5
H31A C31B H31B 109.5
C30B C31B H31C 109.5
H31A C31B H31C 109.5
H31B C31B H31C 109.5
C33B C32B C14B 113.3(4)
C33B C32B H32C 108.9
C14B C32B H32C 108.9
C33B C32B H32D 108.9
C14B C32B H32D 108.9
H32C C32B H32D 107.7
C34B C33B C32B 114.2(5)
C34B C33B H33C 108.7
C32B C33B H33C 108.7
C34B C33B H33D 108.7
C32B C33B H33D 108.7
H33C C33B H33D 107.6
C33B C34B H34D 109.5
C33B C34B H34E 109.5
H34D C34B H34E 109.5
C33B C34B H34F 109.5
H34D C34B H34F 109.5
H34E C34B H34F 109.5
C36B C35B C21B 112.0(4)
C36B C35B H35C 109.2
C21B C35B H35C 109.2
C36B C35B H35D 109.2
C21B C35B H35D 109.2
H35C C35B H35D 107.9
C37B C36B C35B 112.7(5)
C37B C36B H36C 109.1
C35B C36B H36C 109.1
C37B C36B H36D 109.1
C35B C36B H36D 109.1
H36C C36B H36D 107.8
C36B C37B H37D 109.5
C36B C37B H37E 109.5
H37D C37B H37E 109.5
C36B C37B H37F 109.5
H37D C37B H37F 109.5
H37E C37B H37F 109.5
C39B C38B C28B 113.3(4)
C39B C38B H38C 108.9
C28B C38B H38C 108.9
C39B C38B H38D 108.9
C28B C38B H38D 108.9
H38C C38B H38D 107.7
C38B C39B C40B 114.1(5)
C38B C39B H39C 108.7
C40B C39B H39C 108.7
C38B C39B H39D 108.7
C40B C39B H39D 108.7
H39C C39B H39D 107.6
C39B C40B H40D 109.5
C39B C40B H40E 109.5
H40D C40B H40E 109.5
C39B C40B H40F 109.5
H40D C40B H40F 109.5
H40E C40B H40F 109.5
C1C N1C C5C 116.4(5)
N1C C1C C2C 123.7(6)
N1C C1C H1C 118.2
C2C C1C H1C 118.2
C8C N2C C12C 116.9(5)
C1C C2C C3C 120.1(6)
C1C C2C H2C 119.9
C3C C2C H2C 119.9
C2C C3C C4C 116.3(6)
C2C C3C C6C 120.4(6)
C4C C3C C6C 123.3(6)
C5C C4C C3C 119.0(6)
C5C C4C H4C 120.5
C3C C4C H4C 120.5
N1C C5C C4C 124.4(6)
N1C C5C H5C 117.8
C4C C5C H5C 117.8
C7C C6C C3C 122.6(6)
C6C C7C C10C 123.2(6)
N2C C8C C9C 123.8(6)
N2C C8C H8C 118.1
C9C C8C H8C 118.1
C8C C9C C10C 120.0(6)
C8C C9C H9C 120.0
C10C C9C H9C 120.0
C9C C10C C11C 116.2(5)
C9C C10C C7C 125.8(6)
C11C C10C C7C 118.0(6)
C12C C11C C10C 120.5(6)
C12C C11C H11C 119.7
C10C C11C H11C 119.7
N2C C12C C11C 122.6(6)
N2C C12C H12C 118.7
C11C C12C H12C 118.7
C5D N1D C1D 116.0(5)
N1D C1D C2D 123.5(6)
N1D C1D H1D 118.3
C2D C1D H1D 118.3
C8D N2D C12D 115.8(5)
C1D C2D C3D 120.5(6)
C1D C2D H2D 119.7
C3D C2D H2D 119.7
C4D C3D C2D 115.9(5)
C4D C3D C6D 124.2(6)
C2D C3D C6D 119.9(5)
C3D C4D C5D 119.8(6)
C3D C4D H4D 120.1
C5D C4D H4D 120.1
N1D C5D C4D 124.2(6)
N1D C5D H5D 117.9
C4D C5D H5D 117.9
C7D C6D C3D 123.7(6)
C6D C7D C10D 124.5(6)
N2D C8D C9D 124.4(6)
N2D C8D H8D 117.8
C9D C8D H8D 117.8
C8D C9D C10D 119.8(6)
C8D C9D H9D 120.1
C10D C9D H9D 120.1
C11D C10D C9D 116.2(5)
C11D C10D C7D 119.8(6)
C9D C10D C7D 124.0(5)
C10D C11D C12D 119.9(6)
C10D C11D H11D 120.0
C12D C11D H11D 120.0
N2D C12D C11D 123.8(6)
N2D C12D H12D 118.1
C11D C12D H12D 118.1
C5E N1E C1E 116.4(5)
N1E C1E C2E 124.0(6)
N1E C1E H1E 118.0
C2E C1E H1E 118.0
C8E N2E C12E 116.1(6)
C3E C2E C1E 119.7(6)
C3E C2E H2E 120.2
C1E C2E H2E 120.2
C2E C3E C4E 115.9(6)
C2E C3E C6E 119.7(6)
C4E C3E C6E 124.4(6)
C3E C4E C5E 120.9(6)
C3E C4E H4E 119.5
C5E C4E H4E 119.5
N1E C5E C4E 123.1(6)
N1E C5E H5E 118.4
C4E C5E H5E 118.4
C7E C6E C3E 125.2(6)
C6E C7E C10E 124.1(6)
N2E C8E C9E 123.3(7)
N2E C8E H8E 118.4
C9E C8E H8E 118.4
C8E C9E C10E 120.8(6)
C8E C9E H9E 119.6
C10E C9E H9E 119.6
C11E C10E C9E 115.7(6)
C11E C10E C7E 124.1(6)
C9E C10E C7E 120.1(6)
C10E C11E C12E 119.8(7)
C10E C11E H11E 120.1
C12E C11E H11E 120.1
N2E C12E C11E 124.3(7)
N2E C12E H12E 117.9
C11E C12E H12E 117.9
C5F N1F C1F 116.3(5)
N1F C1F C2F 124.1(6)
N1F C1F H1F 117.9
C2F C1F H1F 117.9
C12F N2F C8F 116.3(5)
C1F C2F C3F 118.9(6)
C1F C2F H2F 120.5
C3F C2F H2F 120.5
C2F C3F C4F 117.1(5)
C2F C3F C6F 118.8(5)
C4F C3F C6F 124.1(5)
C5F C4F C3F 119.4(5)
C5F C4F H4F 120.3
C3F C4F H4F 120.3
N1F C5F C4F 124.0(5)
N1F C5F H5F 118.0
C4F C5F H5F 118.0
C7F C6F C3F 124.9(5)
C6F C7F C10F 123.3(5)
N2F C8F C9F 123.4(6)
N2F C8F H8F 118.3
C9F C8F H8F 118.3
C8F C9F C10F 120.5(6)
C8F C9F H9F 119.7
C10F C9F H9F 119.7
C11F C10F C9F 115.9(5)
C11F C10F C7F 124.3(5)
C9F C10F C7F 119.8(5)
C10F C11F C12F 120.1(6)
C10F C11F H11F 119.9
C12F C11F H11F 119.9
N2F C12F C11F 123.8(6)
N2F C12F H12F 118.1
C11F C12F H12F 118.1
N1H C1H C2H 165(3)
N2H C3H C4H 155(2)
N1K C1K C2K 167(2)
N2K C3K C4K 175.8(14)
N1L C1L C2L 177.7(7)
N1M C1M C2M 179.8(10)
N1N C1N C2N 178.0(11)
C29A C30X C31X 113.8(8)
C29A C30X C30A 46.9(6)
C31X C30X C30A 92.4(8)
C30X C31X C31A 88.2(10)
N5 C6 C3 178.4(15)
N1I C1I C2I 128.6(19)
N2I C3I C4I 176(3)
C1 C2 N3 177.2(13)

loop_
_geom_bond_atom_site_label_1
_geom_bond_atom_site_label_2
_geom_bond_distance
O1A C3A 1.363(7)
O1A H1A 0.8400
C1A C2A 1.393(8)
C1A C6A 1.398(8)
C1A H1 0.9500
O2A C5A 1.387(6)
O2A H2A 0.8400
C2A C3A 1.394(8)
C2A C28A 1.521(8)
O3A C10A 1.387(7)
O3A H3A 0.8400
C3A C4A 1.379(8)
O4A C12A 1.379(7)
O4A H4A 0.8400
C4A C5A 1.379(8)
C4A H2 0.9500
O5A C17A 1.383(6)
O5A H5A 0.8400
C5A C6A 1.392(8)
O6A C19A 1.370(7)
O6A H6A 0.8400
C6A C7A 1.522(8)
O7A C24A 1.390(6)
O7A H7A 0.8400
C7A C9A 1.525(8)
C7A C29A 1.543(8)
C7A H3 1.0000
O8A C26A 1.389(6)
O8A H8A 0.8400
C8A C13A 1.398(8)
C8A C9A 1.403(8)
C8A H4 0.9500
C9A C10A 1.392(8)
C10A C11A 1.378(8)
C11A C12A 1.384(8)
C11A H11A 0.9500
C12A C13A 1.402(8)
C13A C14A 1.527(8)
C14A C16A 1.523(8)
C14A C32A 1.532(7)
C14A H14A 1.0000
C15A C20A 1.389(7)
C15A C16A 1.396(7)
C15A H15A 0.9500
C16A C17A 1.406(8)
C17A C18A 1.379(8)
C18A C19A 1.383(8)
C18A H18A 0.9500
C19A C20A 1.392(7)
C20A C21A 1.522(7)
C21A C35A 1.529(7)
C21A C23A 1.530(8)
C21A H21A 1.0000
C22A C27A 1.390(8)
C22A C23A 1.393(7)
C22A H22A 0.9500
C23A C24A 1.383(7)
C24A C25A 1.374(8)
C25A C26A 1.378(8)
C25A H25A 0.9500
C26A C27A 1.393(8)
C27A C28A 1.534(8)
C28A C38A 1.531(7)
C28A H28A 1.0000
C29A C30A 1.350(17)
C29A C30X 1.471(12)
C30A C31A 1.59(3)
C30A C30X 1.823(19)
C31A C31X 1.72(2)
C32A C33A 1.549(8)
C32A H32A 0.9900
C32A H32B 0.9900
C33A C34A 1.473(9)
C33A H33A 0.9900
C33A H33B 0.9900
C34A H34A 0.9800
C34A H34B 0.9800
C34A H34C 0.9800
C35A C36A 1.506(8)
C35A H35A 0.9900
C35A H35B 0.9900
C36A C37A 1.527(9)
C36A H36A 0.9900
C36A H36B 0.9900
C37A H37A 0.9800
C37A H37B 0.9800
C37A H37C 0.9800
C38A C39A 1.538(8)
C38A H38A 0.9900
C38A H38B 0.9900
C39A C40A 1.505(8)
C39A H39A 0.9900
C39A H39B 0.9900
C40A H40A 0.9800
C40A H40B 0.9800
C40A H40C 0.9800
O1B C3B 1.379(6)
O1B H1B 0.8400
C1B C6B 1.385(7)
C1B C2B 1.395(7)
C1B H5 0.9500
O2B C5B 1.374(6)
O2B H2B 0.8400
C2B C3B 1.400(7)
C2B C28B 1.527(7)
O3B C10B 1.380(6)
O3B H3B 0.8400
C3B C4B 1.379(7)
O4B C12B 1.393(6)
O4B H4B 0.8400
C4B C5B 1.391(7)
C4B H6 0.9500
O5B C17B 1.373(7)
O5B H5B 0.8400
C5B C6B 1.391(7)
O6B C19B 1.376(6)
O6B H6B 0.8400
C6B C7B 1.528(7)
O7B C24B 1.373(6)
O7B H7B 0.8400
C7B C9B 1.523(7)
C7B C29B 1.532(7)
C7B H7 1.0000
O8B C26B 1.382(6)
O8B H8B 0.8400
C8B C9B 1.390(7)
C8B C13B 1.390(7)
C8B H8 0.9500
C9B C10B 1.400(7)
C10B C11B 1.382(7)
C11B C12B 1.376(7)
C11B H11B 0.9500
C12B C13B 1.391(7)
C13B C14B 1.542(7)
C14B C16B 1.520(7)
C14B C32B 1.523(7)
C14B H14B 1.0000
C15B C16B 1.384(8)
C15B C20B 1.415(7)
C15B H15B 0.9500
C16B C17B 1.389(8)
C17B C18B 1.379(8)
C18B C19B 1.378(8)
C18B H18B 0.9500
C19B C20B 1.403(7)
C20B C21B 1.517(7)
C21B C23B 1.523(8)
C21B C35B 1.532(7)
C21B H21B 1.0000
C22B C27B 1.389(7)
C22B C23B 1.398(7)
C22B H22B 0.9500
C23B C24B 1.402(7)
C24B C25B 1.398(8)
C25B C26B 1.379(7)
C25B H25B 0.9500
C26B C27B 1.390(7)
C27B C28B 1.529(7)
C28B C38B 1.524(7)
C28B H28B 1.0000
C29B C30B 1.512(7)
C29B H29A 0.9900
C29B H29B 0.9900
C30B C31B 1.522(7)
C30B H30A 0.9900
C30B H30B 0.9900
C31B H31A 0.9800
C31B H31B 0.9800
C31B H31C 0.9800
C32B C33B 1.515(7)
C32B H32C 0.9900
C32B H32D 0.9900
C33B C34B 1.511(8)
C33B H33C 0.9900
C33B H33D 0.9900
C34B H34D 0.9800
C34B H34E 0.9800
C34B H34F 0.9800
C35B C36B 1.529(8)
C35B H35C 0.9900
C35B H35D 0.9900
C36B C37B 1.527(7)
C36B H36C 0.9900
C36B H36D 0.9900
C37B H37D 0.9800
C37B H37E 0.9800
C37B H37F 0.9800
C38B C39B 1.512(8)
C38B H38C 0.9900
C38B H38D 0.9900
C39B C40B 1.519(8)
C39B H39C 0.9900
C39B H39D 0.9900
C40B H40D 0.9800
C40B H40E 0.9800
C40B H40F 0.9800
N1C C1C 1.322(8)
N1C C5C 1.331(8)
C1C C2C 1.379(8)
C1C H1C 0.9500
N2C C8C 1.339(7)
N2C C12C 1.350(7)
C2C C3C 1.390(8)
C2C H2C 0.9500
C3C C4C 1.393(8)
C3C C6C 1.481(8)
C4C C5C 1.381(9)
C4C H4C 0.9500
C5C H5C 0.9500
C6C C7C 1.340(8)
C7C C10C 1.485(8)
C8C C9C 1.371(8)
C8C H8C 0.9500
C9C C10C 1.395(8)
C9C H9C 0.9500
C10C C11C 1.396(8)
C11C C12C 1.379(8)
C11C H11C 0.9500
C12C H12C 0.9500
N1D C5D 1.325(8)
N1D C1D 1.330(7)
C1D C2D 1.373(8)
C1D H1D 0.9500
N2D C8D 1.328(7)
N2D C12D 1.335(7)
C2D C3D 1.393(8)
C2D H2D 0.9500
C3D C4D 1.371(8)
C3D C6D 1.462(8)
C4D C5D 1.388(8)
C4D H4D 0.9500
C5D H5D 0.9500
C6D C7D 1.349(8)
C7D C10D 1.481(8)
C8D C9D 1.376(8)
C8D H8D 0.9500
C9D C10D 1.390(8)
C9D H9D 0.9500
C10D C11D 1.382(8)
C11D C12D 1.385(8)
C11D H11D 0.9500
C12D H12D 0.9500
N1E C5E 1.317(7)
N1E C1E 1.337(8)
C1E C2E 1.383(9)
C1E H1E 0.9500
N2E C8E 1.318(8)
N2E C12E 1.319(8)
C2E C3E 1.379(9)
C2E H2E 0.9500
C3E C4E 1.381(8)
C3E C6E 1.460(8)
C4E C5E 1.383(8)
C4E H4E 0.9500
C5E H5E 0.9500
C6E C7E 1.315(8)
C7E C10E 1.488(8)
C8E C9E 1.372(9)
C8E H8E 0.9500
C9E C10E 1.374(9)
C9E H9E 0.9500
C10E C11E 1.371(9)
C11E C12E 1.374(9)
C11E H11E 0.9500
C12E H12E 0.9500
N1F C5F 1.328(7)
N1F C1F 1.335(7)
C1F C2F 1.382(8)
C1F H1F 0.9500
N2F C12F 1.325(8)
N2F C8F 1.328(7)
C2F C3F 1.385(8)
C2F H2F 0.9500
C3F C4F 1.392(7)
C3F C6F 1.488(8)
C4F C5F 1.376(8)
C4F H4F 0.9500
C5F H5F 0.9500
C6F C7F 1.334(8)
C7F C10F 1.478(8)
C8F C9F 1.368(8)
C8F H8F 0.9500
C9F C10F 1.397(8)
C9F H9F 0.9500
C10F C11F 1.362(8)
C11F C12F 1.388(9)
C11F H11F 0.9500
C12F H12F 0.9500
N1H C1H 0.73(3)
C1H C2H 1.45(2)
N2H C3H 1.13(2)
C3H C4H 1.48(2)
N1K C1K 1.26(2)
C1K C2K 1.36(3)
N2K C3K 1.129(14)
C3K C4K 1.49(2)
N1L C1L 1.136(8)
C1L C2L 1.469(10)
N1M C1M 1.167(8)
C1M C2M 1.452(10)
N1N C1N 1.182(12)
C1N C2N 1.488(14)
C30X C31X 1.558(15)
C3 C6 1.380(16)
N5 C6 1.297(16)
N2I C3I 1.162(15)
C1I N1I 1.180(14)
C1I C2I 1.529(18)
C3I C4I 1.498(17)
C1 C2 1.239(17)
C2 N3 1.355(17)

loop_
_geom_torsion_atom_site_label_1
_geom_torsion_atom_site_label_2
_geom_torsion_atom_site_label_3
_geom_torsion_atom_site_label_4
_geom_torsion
C6A C1A C2A C3A 0.3(8)
C6A C1A C2A C28A -178.7(5)
C1A C2A C3A O1A -179.8(5)
C28A C2A C3A O1A -0.7(9)
C1A C2A C3A C4A 0.2(8)
C28A C2A C3A C4A 179.2(5)
O1A C3A C4A C5A 179.2(5)
C2A C3A C4A C5A -0.8(9)
C3A C4A C5A O2A -178.4(5)
C3A C4A C5A C6A 1.0(9)
C4A C5A C6A C1A -0.5(8)
O2A C5A C6A C1A 178.9(5)
C4A C5A C6A C7A 178.4(5)
O2A C5A C6A C7A -2.3(9)
C2A C1A C6A C5A -0.2(8)
C2A C1A C6A C7A -179.1(5)
C5A C6A C7A C9A 84.7(6)
C1A C6A C7A C9A -96.6(6)
C5A C6A C7A C29A -146.6(5)
C1A C6A C7A C29A 32.1(7)
C13A C8A C9A C10A -0.4(8)
C13A C8A C9A C7A 179.7(5)
C6A C7A C9A C10A -99.9(6)
C29A C7A C9A C10A 131.0(5)
C6A C7A C9A C8A 80.0(6)
C29A C7A C9A C8A -49.1(7)
C8A C9A C10A C11A 1.6(8)
C7A C9A C10A C11A -178.6(5)
C8A C9A C10A O3A -177.8(5)
C7A C9A C10A O3A 2.1(8)
O3A C10A C11A C12A 177.3(5)
C9A C10A C11A C12A -2.0(9)
C10A C11A C12A O4A -177.0(5)
C10A C11A C12A C13A 1.2(8)
C9A C8A C13A C12A -0.2(8)
C9A C8A C13A C14A 177.3(5)
O4A C12A C13A C8A 178.1(5)
C11A C12A C13A C8A -0.2(8)
O4A C12A C13A C14A 0.6(8)
C11A C12A C13A C14A -177.7(5)
C8A C13A C14A C16A -76.0(6)
C12A C13A C14A C16A 101.4(6)
C8A C13A C14A C32A 52.5(7)
C12A C13A C14A C32A -130.1(5)
C20A C15A C16A C17A -1.0(8)
C20A C15A C16A C14A -179.3(5)
C13A C14A C16A C15A 99.3(6)
C32A C14A C16A C15A -28.2(7)
C13A C14A C16A C17A -78.9(6)
C32A C14A C16A C17A 153.6(5)
C15A C16A C17A C18A 0.4(8)
C14A C16A C17A C18A 178.7(5)
C15A C16A C17A O5A 179.0(5)
C14A C16A C17A O5A -2.7(8)
O5A C17A C18A C19A -178.7(5)
C16A C17A C18A C19A 0.0(8)
C17A C18A C19A O6A 178.8(5)
C17A C18A C19A C20A 0.1(8)
C16A C15A C20A C19A 1.2(8)
C16A C15A C20A C21A 178.7(5)
O6A C19A C20A C15A -179.2(5)
C18A C19A C20A C15A -0.7(8)
O6A C19A C20A C21A 3.2(8)
C18A C19A C20A C21A -178.4(5)
C15A C20A C21A C35A 23.7(7)
C19A C20A C21A C35A -158.8(5)
C15A C20A C21A C23A -102.8(6)
C19A C20A C21A C23A 74.7(6)
C27A C22A C23A C24A -0.2(8)
C27A C22A C23A C21A 179.4(5)
C20A C21A C23A C24A -102.3(6)
C35A C21A C23A C24A 129.4(5)
C20A C21A C23A C22A 78.2(6)
C35A C21A C23A C22A -50.1(6)
C22A C23A C24A C25A -0.5(8)
C21A C23A C24A C25A 179.9(5)
C22A C23A C24A O7A -179.7(4)
C21A C23A C24A O7A 0.7(8)
C23A C24A C25A C26A 0.0(8)
O7A C24A C25A C26A 179.1(5)
C24A C25A C26A O8A -178.7(5)
C24A C25A C26A C27A 1.3(8)
C23A C22A C27A C26A 1.4(8)
C23A C22A C27A C28A -177.0(5)
C25A C26A C27A C22A -1.9(8)
O8A C26A C27A C22A 178.1(5)
C25A C26A C27A C28A 176.4(5)
O8A C26A C27A C28A -3.5(8)
C1A C2A C28A C38A -30.8(7)
C3A C2A C28A C38A 150.2(5)
C1A C2A C28A C27A 96.2(6)
C3A C2A C28A C27A -82.8(7)
C22A C27A C28A C2A -80.1(6)
C26A C27A C28A C2A 101.6(6)
C22A C27A C28A C38A 47.8(7)
C26A C27A C28A C38A -130.5(6)
C6A C7A C29A C30A 156.0(9)
C9A C7A C29A C30A -75.8(10)
C6A C7A C29A C30X 66.4(7)
C9A C7A C29A C30X -165.3(6)
C30X C29A C30A C31A -67.4(13)
C7A C29A C30A C31A 177.9(11)
C7A C29A C30A C30X -114.7(7)
C29A C30A C31A C31X 50.6(15)
C30X C30A C31A C31X 3.0(11)
C16A C14A C32A C33A -62.9(6)
C13A C14A C32A C33A 170.7(5)
C14A C32A C33A C34A 177.2(6)
C20A C21A C35A C36A 174.9(5)
C23A C21A C35A C36A -59.1(6)
C21A C35A C36A C37A 175.7(5)
C2A C28A C38A C39A -171.8(5)
C27A C28A C38A C39A 61.6(6)
C28A C38A C39A C40A -168.9(5)
C6B C1B C2B C3B -0.2(8)
C6B C1B C2B C28B -178.7(5)
C1B C2B C3B O1B 179.9(5)
C28B C2B C3B O1B -1.7(8)
C1B C2B C3B C4B 0.5(8)
C28B C2B C3B C4B 179.0(5)
O1B C3B C4B C5B -180.0(5)
C2B C3B C4B C5B -0.6(9)
C3B C4B C5B O2B -178.1(5)
C3B C4B C5B C6B 0.3(8)
C2B C1B C6B C5B 0.0(8)
C2B C1B C6B C7B 178.4(5)
O2B C5B C6B C1B 178.2(5)
C4B C5B C6B C1B 0.0(8)
O2B C5B C6B C7B -0.3(8)
C4B C5B C6B C7B -178.5(5)
C1B C6B C7B C9B -102.3(6)
C5B C6B C7B C9B 76.1(6)
C1B C6B C7B C29B 24.1(7)
C5B C6B C7B C29B -157.5(5)
C13B C8B C9B C10B -1.5(7)
C13B C8B C9B C7B 177.4(5)
C6B C7B C9B C8B 78.3(6)
C29B C7B C9B C8B -49.0(6)
C6B C7B C9B C10B -102.9(5)
C29B C7B C9B C10B 129.8(5)
C8B C9B C10B O3B -179.9(4)
C7B C9B C10B O3B 1.3(7)
C8B C9B C10B C11B 0.5(7)
C7B C9B C10B C11B -178.3(5)
O3B C10B C11B C12B -179.9(4)
C9B C10B C11B C12B -0.3(8)
C10B C11B C12B C13B 0.9(8)
C10B C11B C12B O4B -178.9(4)
C9B C8B C13B C12B 2.0(8)
C9B C8B C13B C14B -178.2(5)
C11B C12B C13B C8B -1.7(7)
O4B C12B C13B C8B 178.1(4)
C11B C12B C13B C14B 178.6(5)
O4B C12B C13B C14B -1.6(7)
C8B C13B C14B C16B -77.4(6)
C12B C13B C14B C16B 102.4(6)
C8B C13B C14B C32B 49.9(6)
C12B C13B C14B C32B -130.3(5)
C20B C15B C16B C17B 0.1(8)
C20B C15B C16B C14B -178.5(5)
C32B C14B C16B C15B -24.1(7)
C13B C14B C16B C15B 100.6(6)
C32B C14B C16B C17B 157.3(5)
C13B C14B C16B C17B -78.0(6)
C15B C16B C17B O5B 179.4(5)
C14B C16B C17B O5B -2.0(8)
C15B C16B C17B C18B -0.8(8)
C14B C16B C17B C18B 177.9(5)
O5B C17B C18B C19B -179.6(5)
C16B C17B C18B C19B 0.6(8)
C17B C18B C19B O6B 179.2(5)
C17B C18B C19B C20B 0.3(8)
O6B C19B C20B C15B -179.7(5)
C18B C19B C20B C15B -0.9(7)
O6B C19B C20B C21B 1.9(8)
C18B C19B C20B C21B -179.3(5)
C16B C15B C20B C19B 0.7(8)
C16B C15B C20B C21B 179.1(5)
C19B C20B C21B C23B 78.7(6)
C15B C20B C21B C23B -99.6(6)
C19B C20B C21B C35B -153.4(5)
C15B C20B C21B C35B 28.3(7)
C27B C22B C23B C24B -0.7(8)
C27B C22B C23B C21B 179.0(5)
C20B C21B C23B C22B 79.5(6)
C35B C21B C23B C22B -49.7(7)
C20B C21B C23B C24B -100.8(6)
C35B C21B C23B C24B 130.0(5)
C22B C23B C24B O7B -177.8(4)
C21B C23B C24B O7B 2.5(7)
C22B C23B C24B C25B 2.1(7)
C21B C23B C24B C25B -177.7(5)
O7B C24B C25B C26B 176.9(5)
C23B C24B C25B C26B -2.9(8)
C24B C25B C26B O8B -177.4(4)
C24B C25B C26B C27B 2.5(8)
C23B C22B C27B C26B 0.3(8)
C23B C22B C27B C28B 177.7(5)
C25B C26B C27B C22B -1.1(7)
O8B C26B C27B C22B 178.8(4)
C25B C26B C27B C28B -178.6(5)
O8B C26B C27B C28B 1.3(7)
C1B C2B C28B C38B -27.9(7)
C3B C2B C28B C38B 153.7(5)
C1B C2B C28B C27B 100.1(6)
C3B C2B C28B C27B -78.3(6)
C22B C27B C28B C38B 51.8(6)
C26B C27B C28B C38B -130.9(5)
C22B C27B C28B C2B -76.6(6)
C26B C27B C28B C2B 100.7(5)
C9B C7B C29B C30B -60.6(6)
C6B C7B C29B C30B 173.2(5)
C7B C29B C30B C31B 175.6(5)
C16B C14B C32B C33B -169.2(5)
C13B C14B C32B C33B 66.6(6)
C14B C32B C33B C34B -168.4(5)
C20B C21B C35B C36B 169.7(5)
C23B C21B C35B C36B -62.4(6)
C21B C35B C36B C37B 176.1(5)
C2B C28B C38B C39B -64.0(6)
C27B C28B C38B C39B 170.0(5)
C28B C38B C39B C40B 174.0(5)
C5C N1C C1C C2C -0.1(9)
N1C C1C C2C C3C -2.1(10)
C1C C2C C3C C4C 3.6(9)
C1C C2C C3C C6C -176.0(6)
C2C C3C C4C C5C -3.1(9)
C6C C3C C4C C5C 176.5(6)
C1C N1C C5C C4C 0.6(10)
C3C C4C C5C N1C 1.1(10)
C2C C3C C6C C7C 159.5(6)
C4C C3C C6C C7C -20.1(9)
C3C C6C C7C C10C -177.1(5)
C12C N2C C8C C9C -0.2(8)
N2C C8C C9C C10C 1.0(9)
C8C C9C C10C C11C -1.4(8)
C8C C9C C10C C7C 179.8(5)
C6C C7C C10C C9C -9.5(9)
C6C C7C C10C C11C 171.7(6)
C9C C10C C11C C12C 1.1(8)
C7C C10C C11C C12C 180.0(5)
C8C N2C C12C C11C -0.1(8)
C10C C11C C12C N2C -0.3(9)
C5D N1D C1D C2D 0.5(10)
N1D C1D C2D C3D -2.0(11)
C1D C2D C3D C4D 1.8(9)
C1D C2D C3D C6D 179.6(6)
C2D C3D C4D C5D -0.2(9)
C6D C3D C4D C5D -177.9(6)
C1D N1D C5D C4D 1.2(10)
C3D C4D C5D N1D -1.4(11)
C4D C3D C6D C7D -19.7(9)
C2D C3D C6D C7D 162.7(6)
C3D C6D C7D C10D 179.0(5)
C12D N2D C8D C9D -3.0(8)
N2D C8D C9D C10D -0.2(9)
C8D C9D C10D C11D 3.5(8)
C8D C9D C10D C7D -176.0(5)
C6D C7D C10D C11D 178.2(6)
C6D C7D C10D C9D -2.3(9)
C9D C10D C11D C12D -3.6(8)
C7D C10D C11D C12D 175.9(5)
C8D N2D C12D C11D 2.9(8)
C10D C11D C12D N2D 0.4(9)
C5E N1E C1E C2E 0.4(11)
N1E C1E C2E C3E -0.9(12)
C1E C2E C3E C4E 0.5(10)
C1E C2E C3E C6E 178.9(7)
C2E C3E C4E C5E 0.3(10)
C6E C3E C4E C5E -178.1(6)
C1E N1E C5E C4E 0.5(10)
C3E C4E C5E N1E -0.8(10)
C2E C3E C6E C7E -174.8(7)
C4E C3E C6E C7E 3.5(10)
C3E C6E C7E C10E -179.8(6)
C12E N2E C8E C9E 0.7(11)
N2E C8E C9E C10E 0.3(12)
C8E C9E C10E C11E -1.1(10)
C8E C9E C10E C7E 177.5(6)
C6E C7E C10E C11E -1.9(10)
C6E C7E C10E C9E 179.6(7)
C9E C10E C11E C12E 0.8(11)
C7E C10E C11E C12E -177.7(7)
C8E N2E C12E C11E -1.0(12)
C10E C11E C12E N2E 0.2(13)
C5F N1F C1F C2F -0.5(9)
N1F C1F C2F C3F -1.5(10)
C1F C2F C3F C4F 2.8(9)
C1F C2F C3F C6F -177.5(6)
C2F C3F C4F C5F -2.3(8)
C6F C3F C4F C5F 178.0(5)
C1F N1F C5F C4F 1.1(9)
C3F C4F C5F N1F 0.4(9)
C2F C3F C6F C7F 173.9(6)
C4F C3F C6F C7F -6.4(9)
C3F C6F C7F C10F -178.0(5)
C12F N2F C8F C9F -1.2(10)
N2F C8F C9F C10F 0.1(10)
C8F C9F C10F C11F 0.9(9)
C8F C9F C10F C7F -177.4(5)
C6F C7F C10F C11F 11.3(10)
C6F C7F C10F C9F -170.5(6)
C9F C10F C11F C12F -0.6(11)
C7F C10F C11F C12F 177.6(7)
C8F N2F C12F C11F 1.5(11)
C10F C11F C12F N2F -0.6(13)
C30A C29A C30X C31X 69.5(11)
C7A C29A C30X C31X 178.5(7)
C7A C29A C30X C30A 108.9(9)
C31A C30A C30X C29A 117.6(13)
C29A C30A C30X C31X -120.9(9)
C31A C30A C30X C31X -3.3(12)
C29A C30X C31X C31A -40.2(11)
C30A C30X C31X C31A 3.0(11)
C30A C31A C31X C30X -3.5(13)
